data_7125401
loop_
_publ_author_name
'Zhan, Shun-Ze'
'Li, Jing-Hong'
'Zhang, Guo-Hui'
'Liu, Xiao-Wei'
'Li, Mian'
'Zheng, Ji'
'Ng, Seik Weng'
'Li, Dan'

_publ_section_title
;
 A luminescent edge-interlocked prismatic heteroleptic metallocage
 assembled through a ligand replacement reaction.
;
_journal_issue 80
_journal_name_full 'Chemical communications (Cambridge, England)'
_journal_page_first 11992
_journal_page_last 11995
_journal_paper_doi 10.1039/c9cc05236d
_journal_volume 55
_journal_year 2019
_chemical_formula_moiety '[Cu6 (C18 H20 N4)2  (C22 H20 N4 S3), 0.167(C4 H8 O)'
_chemical_formula_sum 'C58.667 H61.333 Cu6 N12 O0.167 S3'
_chemical_formula_weight 1414.61
_space_group_crystal_system orthorhombic
_space_group_IT_number 68
_space_group_name_Hall '-C 2a 2ac'
_space_group_name_H-M_alt 'C c c a :2'
_atom_sites_solution_hydrogens geom
_audit_creation_method SHELXL-2014/7
_audit_update_record
;
2019-06-04 deposited with the CCDC.	2019-08-28 downloaded from the CCDC.
;
_cell_angle_alpha 90
_cell_angle_beta 90
_cell_angle_gamma 90
_cell_formula_units_Z 72
_cell_length_a 33.7716(2)
_cell_length_b 71.5841(3)
_cell_length_c 44.3018(2)
_cell_measurement_reflns_used 89528
_cell_measurement_temperature 100(2)
_cell_measurement_theta_max 69.6500
_cell_measurement_theta_min 2.4650
_cell_volume 107100.0(9)
_computing_cell_refinement 'CrysAlisPro 1.171.39.7e (Rigaku OD, 2015)'
_computing_data_collection 'CrysAlisPro 1.171.39.7e (Rigaku OD, 2015)'
_computing_data_reduction 'CrysAlisPro 1.171.39.7e (Rigaku OD, 2015)'
_computing_structure_refinement 'SHELXL-2014/7 (Sheldrick, 2014)'
_computing_structure_solution 'ShelXT (Sheldrick, 2015)'
_diffrn_ambient_temperature 100(2)
_diffrn_measured_fraction_theta_full 0.988
_diffrn_measured_fraction_theta_max 0.983
_diffrn_measurement_device_type 'Rigaku XtaLAB'
_diffrn_measurement_method 'phi and omega scans'
_diffrn_radiation_type CuK\a
_diffrn_radiation_wavelength 1.54184
_diffrn_reflns_av_R_equivalents 0.0370
_diffrn_reflns_av_unetI/netI 0.0158
_diffrn_reflns_Laue_measured_fraction_full 0.988
_diffrn_reflns_Laue_measured_fraction_max 0.983
_diffrn_reflns_limit_h_max 40
_diffrn_reflns_limit_h_min -40
_diffrn_reflns_limit_k_max 86
_diffrn_reflns_limit_k_min -69
_diffrn_reflns_limit_l_max 53
_diffrn_reflns_limit_l_min -53
_diffrn_reflns_number 449074
_diffrn_reflns_point_group_measured_fraction_full 0.988
_diffrn_reflns_point_group_measured_fraction_max 0.983
_diffrn_reflns_theta_full 67.684
_diffrn_reflns_theta_max 69.884
_diffrn_reflns_theta_min 2.469
_diffrn_source 'fine-focus sealed tube'
_exptl_absorpt_coefficient_mu 3.709
_exptl_absorpt_correction_T_max 1
_exptl_absorpt_correction_T_min 0.566
_exptl_absorpt_correction_type gaussian
_exptl_absorpt_process_details
;
CrysAlisPro 1.171.39.7e (Rigaku Oxford Diffraction, 2015)
Empirical absorption correction using spherical harmonics,
 implemented in SCALE3 ABSPACK scaling algorithm.
;
_exptl_crystal_colour colorless
_exptl_crystal_density_diffrn 1.579
_exptl_crystal_description prism
_exptl_crystal_F_000 51888
_exptl_crystal_size_max 0.200
_exptl_crystal_size_mid 0.150
_exptl_crystal_size_min 0.100
_platon_squeeze_details
;
One THF molecule is assumed to reside in each 160 A^3^ cavity.  The electron 
densities are not SQUEEZEd.
;
_refine_diff_density_max 3.274
_refine_diff_density_min -1.352
_refine_diff_density_rms 0.193
_refine_ls_extinction_method none
_refine_ls_goodness_of_fit_ref 3.001
_refine_ls_hydrogen_treatment constr
_refine_ls_matrix_type full
_refine_ls_number_parameters 2496
_refine_ls_number_reflns 49811
_refine_ls_number_restraints 1132
_refine_ls_restrained_S_all 3.021
_refine_ls_R_factor_all 0.2064
_refine_ls_R_factor_gt 0.1500
_refine_ls_shift/su_max 0.001
_refine_ls_shift/su_mean 0.001
_refine_ls_structure_factor_coef Fsqd
_refine_ls_weighting_details 'w=1/[\s^2^(Fo^2^)+(0.1000P)^2^] where P=(Fo^2^+2Fc^2^)/3'
_refine_ls_weighting_scheme calc
_refine_ls_wR_factor_gt 0.4155
_refine_ls_wR_factor_ref 0.4645
_reflns_number_gt 29816
_reflns_number_total 49811
_reflns_threshold_expression 'I > 2\s(I)'
_cod_data_source_file c9cc05236d2.cif
_cod_data_source_block a
_cod_original_sg_symbol_Hall '-C 2b 2bc'
_cod_original_sg_symbol_H-M 'C c c a'
_cod_database_code 7125401
_platon_squeeze_void_probe_radius 1.20
_shelx_shelxl_version_number 2014/7
_shelx_estimated_absorpt_t_min 0.524
_shelx_estimated_absorpt_t_max 0.708

loop_
_space_group_symop_operation_xyz
'x, y, z'
'-x+1/2, -y, z'
'-x, y, -z+1/2'
'x+1/2, -y, -z+1/2'
'x+1/2, y+1/2, z'
'-x+1, -y+1/2, z'
'-x+1/2, y+1/2, -z+1/2'
'x+1, -y+1/2, -z+1/2'
'-x, -y, -z'
'x-1/2, y, -z'
'x, -y, z-1/2'
'-x-1/2, y, z-1/2'
'-x+1/2, -y+1/2, -z'
'x, y+1/2, -z'
'x+1/2, -y+1/2, z-1/2'
'-x, y+1/2, z-1/2'

loop_
_atom_site_label
_atom_site_type_symbol
_atom_site_fract_x
_atom_site_fract_y
_atom_site_fract_z
_atom_site_U_iso_or_equiv
_atom_site_adp_type
_atom_site_occupancy
_atom_site_site_symmetry_order
_atom_site_calc_flag
_atom_site_refinement_flags_posn
_atom_site_refinement_flags_adp
_atom_site_refinement_flags_occupancy
_atom_site_disorder_assembly
_atom_site_disorder_group
Cu1 Cu 0.10243(11) 0.49801(5) 0.38030(8) 0.0727(7) Uani 0.5 1 d . U P A 1
Cu2 Cu 0.1420(3) 0.52105(13) 0.33031(19) 0.0788(14) Uani 0.5 1 d . U P A 1
Cu3 Cu 0.0755(5) 0.5429(4) 0.3703(7) 0.065(2) Uani 0.5 1 d . U P A 1
Cu4 Cu 0.19296(11) 0.55520(5) 0.51484(7) 0.0686(7) Uani 0.5 1 d . U P A 1
Cu5 Cu 0.25009(12) 0.57106(5) 0.46183(8) 0.0655(6) Uani 0.5 1 d . U P A 1
Cu6 Cu 0.1576(4) 0.5805(2) 0.4638(4) 0.0565(15) Uani 0.5 1 d . U P A 1
S1 S 0.21676(16) 0.44924(7) 0.32931(13) 0.0785(11) Uani 0.5 1 d . U P A 1
S2 S 0.3636(2) 0.45557(18) 0.4175(3) 0.0559(14) Uani 0.5 1 d . U P A 1
S3 S 0.33603(19) 0.51378(9) 0.52541(13) 0.0889(13) Uani 0.5 1 d . U P A 1
C1 C 0.1497(4) 0.45499(19) 0.3823(3) 0.083(4) Uiso 0.5 1 d D . P A 1
H1A H 0.1290 0.4594 0.3960 0.125 Uiso 0.5 1 calc R U P A 1
H1B H 0.1401 0.4439 0.3715 0.125 Uiso 0.5 1 calc R U P A 1
H1C H 0.1735 0.4518 0.3938 0.125 Uiso 0.5 1 calc R U P A 1
C2 C 0.1594(3) 0.47006(13) 0.3599(2) 0.078(4) Uiso 0.5 1 d DG . P A 1
C3 C 0.1864(2) 0.46909(12) 0.3375(2) 0.062(3) Uiso 0.5 1 d DG . P A 1
C4 C 0.1860(3) 0.48555(14) 0.32258(19) 0.077(4) Uiso 0.5 1 d DG . P A 1
N2 N 0.1589(3) 0.49669(12) 0.3358(2) 0.072(3) Uiso 0.5 1 d DG . P A 1
N1 N 0.1425(3) 0.48712(14) 0.3589(2) 0.053(2) Uiso 0.5 1 d DG . P A 1
C5 C 0.2113(4) 0.4908(2) 0.2959(3) 0.093(5) Uiso 0.5 1 d D . P A 1
H5A H 0.2285 0.4803 0.2906 0.140 Uiso 0.5 1 calc R U P A 1
H5B H 0.1942 0.4938 0.2787 0.140 Uiso 0.5 1 calc R U P A 1
H5C H 0.2275 0.5017 0.3010 0.140 Uiso 0.5 1 calc R U P A 1
C6 C 0.2576(2) 0.45215(15) 0.35436(13) 0.058(3) Uiso 0.5 1 d G . P A 1
C7 C 0.2663(3) 0.46930(12) 0.3675(2) 0.061(3) Uiso 0.5 1 d G . P A 1
H7 H 0.2505 0.4799 0.3630 0.074 Uiso 0.5 1 calc R U P A 1
C8 C 0.2982(3) 0.47092(12) 0.3872(2) 0.056(3) Uiso 0.5 1 d G . P A 1
H8 H 0.3041 0.4826 0.3962 0.068 Uiso 0.5 1 calc R U P A 1
C9 C 0.3213(2) 0.45538(15) 0.39377(18) 0.054(3) Uiso 0.5 1 d G . P A 1
C10 C 0.3126(3) 0.43823(13) 0.3806(2) 0.051(2) Uiso 0.5 1 d G . P A 1
H10 H 0.3284 0.4276 0.3851 0.061 Uiso 0.5 1 calc R U P A 1
C11 C 0.2807(3) 0.43661(12) 0.3609(2) 0.055(3) Uiso 0.5 1 d G . P A 1
H11 H 0.2747 0.4249 0.3520 0.066 Uiso 0.5 1 calc R U P A 1
C12 C 0.3493(3) 0.47205(10) 0.44833(17) 0.049(2) Uiso 0.5 1 d G . P A 1
C13 C 0.3116(3) 0.47668(15) 0.4584(2) 0.059(3) Uiso 0.5 1 d G . P A 1
H13 H 0.2890 0.4712 0.4492 0.071 Uiso 0.5 1 calc R U P A 1
C14 C 0.3068(3) 0.48939(15) 0.4818(2) 0.067(3) Uiso 0.5 1 d G . P A 1
H14 H 0.2810 0.4926 0.4887 0.080 Uiso 0.5 1 calc R U P A 1
C15 C 0.3399(4) 0.49746(10) 0.49524(16) 0.064(3) Uiso 0.5 1 d G . P A 1
C16 C 0.3776(3) 0.49283(15) 0.4852(2) 0.068(3) Uiso 0.5 1 d G . P A 1
H16 H 0.4002 0.4984 0.4944 0.081 Uiso 0.5 1 calc R U P A 1
C17 C 0.3823(3) 0.48013(15) 0.4618(3) 0.063(3) Uiso 0.5 1 d G . P A 1
H17 H 0.4081 0.4770 0.4549 0.076 Uiso 0.5 1 calc R U P A 1
C18 C 0.2460(5) 0.5222(2) 0.5514(3) 0.085(4) Uiso 0.5 1 d D . P A 1
H18A H 0.2657 0.5131 0.5585 0.127 Uiso 0.5 1 calc R U P A 1
H18B H 0.2396 0.5309 0.5677 0.127 Uiso 0.5 1 calc R U P A 1
H18C H 0.2220 0.5156 0.5451 0.127 Uiso 0.5 1 calc R U P A 1
C19 C 0.2625(3) 0.53279(13) 0.5252(2) 0.072(4) Uiso 0.5 1 d DG . P A 1
C20 C 0.2986(3) 0.53065(11) 0.5126(2) 0.079(4) Uiso 0.5 1 d DG . P A 1
C21 C 0.3017(3) 0.54290(14) 0.4896(2) 0.075(4) Uiso 0.5 1 d DG . P A 1
N4 N 0.2675(3) 0.55262(14) 0.4879(2) 0.073(3) Uiso 0.5 1 d DG . P A 1
N3 N 0.2433(3) 0.54636(15) 0.5099(2) 0.076(3) Uiso 0.5 1 d DG . P A 1
C22 C 0.3370(4) 0.5453(2) 0.4693(3) 0.106(6) Uiso 0.5 1 d D . P A 1
H22A H 0.3315 0.5551 0.4545 0.158 Uiso 0.5 1 calc R U P A 1
H22B H 0.3601 0.5489 0.4815 0.158 Uiso 0.5 1 calc R U P A 1
H22C H 0.3424 0.5335 0.4588 0.158 Uiso 0.5 1 calc R U P A 1
C23 C 0.1941(4) 0.5516(2) 0.2889(3) 0.089(5) Uiso 0.5 1 d D . P A 1
H23A H 0.2005 0.5384 0.2916 0.133 Uiso 0.5 1 calc R U P A 1
H23B H 0.1889 0.5541 0.2675 0.133 Uiso 0.5 1 calc R U P A 1
H23C H 0.2166 0.5592 0.2957 0.133 Uiso 0.5 1 calc R U P A 1
C24 C 0.1582(2) 0.55640(12) 0.3072(2) 0.058(3) Uiso 0.5 1 d DG . P A 1
C25 C 0.1405(2) 0.57327(11) 0.30930(17) 0.052(3) Uiso 0.5 1 d DG . P A 1
C26 C 0.1091(2) 0.57159(12) 0.3280(2) 0.053(3) Uiso 0.5 1 d DG . P A 1
N6 N 0.1074(3) 0.55368(13) 0.3375(2) 0.057(2) Uiso 0.5 1 d DG . P A 1
N5 N 0.1377(3) 0.54430(11) 0.3246(2) 0.058(2) Uiso 0.5 1 d DG . P A 1
C27 C 0.0804(4) 0.58658(19) 0.3373(4) 0.078(4) Uiso 0.5 1 d D . P A 1
H27A H 0.0607 0.5813 0.3510 0.116 Uiso 0.5 1 calc R U P A 1
H27B H 0.0948 0.5967 0.3475 0.116 Uiso 0.5 1 calc R U P A 1
H27C H 0.0671 0.5915 0.3193 0.116 Uiso 0.5 1 calc R U P A 1
C28 C 0.1535(3) 0.59084(14) 0.2935(3) 0.082(4) Uiso 0.5 1 d D . P A 1
H28A H 0.1575 0.5880 0.2719 0.099 Uiso 0.5 1 calc R U P A 1
H28B H 0.1318 0.6001 0.2948 0.099 Uiso 0.5 1 calc R U P A 1
C29 C 0.1906(2) 0.59956(10) 0.30562(18) 0.057(3) Uiso 0.5 1 d DG . P A 1
C30 C 0.2253(3) 0.59932(16) 0.2888(2) 0.064(3) Uiso 0.5 1 d DG . P A 1
H30 H 0.2256 0.5936 0.2694 0.077 Uiso 0.5 1 calc R U P A 1
C31 C 0.2595(3) 0.6075(2) 0.3002(3) 0.071(4) Uiso 0.5 1 d G . P A 1
H31 H 0.2832 0.6073 0.2887 0.086 Uiso 0.5 1 calc R U P A 1
C32 C 0.2591(2) 0.61582(17) 0.3285(2) 0.070(3) Uiso 0.5 1 d DG . P A 1
H32 H 0.2825 0.6214 0.3363 0.084 Uiso 0.5 1 calc R U P A 1
C33 C 0.2244(3) 0.61606(11) 0.34537(17) 0.055(3) Uiso 0.5 1 d DG . P A 1
C34 C 0.1901(2) 0.60793(11) 0.33394(18) 0.051(3) Uiso 0.5 1 d DG . P A 1
H34 H 0.1664 0.6081 0.3455 0.061 Uiso 0.5 1 calc R U P A 1
C35 C 0.2227(4) 0.62485(15) 0.37603(19) 0.064(3) Uiso 0.5 1 d D . P A 1
H35A H 0.1997 0.6334 0.3770 0.076 Uiso 0.5 1 calc R U P A 1
H35B H 0.2469 0.6324 0.3792 0.076 Uiso 0.5 1 calc R U P A 1
C36 C 0.2910(3) 0.5992(3) 0.3998(4) 0.099(5) Uiso 0.5 1 d D . P A 1
H36A H 0.3061 0.5899 0.4112 0.148 Uiso 0.5 1 calc R U P A 1
H36B H 0.2913 0.5959 0.3783 0.148 Uiso 0.5 1 calc R U P A 1
H36C H 0.3031 0.6116 0.4025 0.148 Uiso 0.5 1 calc R U P A 1
C37 C 0.2492(2) 0.59967(16) 0.4109(2) 0.062(3) Uiso 0.5 1 d DG . P A 1
C38 C 0.2193(3) 0.61059(11) 0.40099(16) 0.055(3) Uiso 0.5 1 d DG . P A 1
C39 C 0.1867(2) 0.60643(14) 0.4173(2) 0.050(2) Uiso 0.5 1 d DG . P A 1
N8 N 0.1964(3) 0.59294(15) 0.4372(2) 0.052(2) Uiso 0.5 1 d DG . P A 1
N7 N 0.2351(3) 0.58876(16) 0.4333(3) 0.062(2) Uiso 0.5 1 d DG . P A 1
C40 C 0.1462(3) 0.6148(2) 0.4147(4) 0.064(3) Uiso 0.5 1 d D . P A 1
H40A H 0.1462 0.6243 0.3987 0.096 Uiso 0.5 1 calc R U P A 1
H40B H 0.1271 0.6050 0.4097 0.096 Uiso 0.5 1 calc R U P A 1
H40C H 0.1389 0.6206 0.4339 0.096 Uiso 0.5 1 calc R U P A 1
C41 C -0.0057(5) 0.54913(17) 0.4144(4) 0.102(6) Uiso 0.5 1 d D . P A 1
H41A H -0.0264 0.5485 0.4299 0.153 Uiso 0.5 1 calc R U P A 1
H41B H 0.0119 0.5597 0.4187 0.153 Uiso 0.5 1 calc R U P A 1
H41C H -0.0180 0.5509 0.3946 0.153 Uiso 0.5 1 calc R U P A 1
C42 C 0.0178(3) 0.53137(12) 0.4145(2) 0.066(4) Uiso 0.5 1 d DG . P A 1
C43 C 0.0123(2) 0.51643(12) 0.43265(17) 0.072(4) Uiso 0.5 1 d DG . P A 1
C44 C 0.0397(3) 0.50345(12) 0.4254(2) 0.077(4) Uiso 0.5 1 d DG . P A 1
N10 N 0.0621(3) 0.51038(15) 0.4027(2) 0.084(4) Uiso 0.5 1 d DG . P A 1
N9 N 0.0485(3) 0.52763(15) 0.3960(2) 0.062(3) Uiso 0.5 1 d DG . P A 1
C45 C 0.0450(5) 0.48452(16) 0.4395(4) 0.103(6) Uiso 0.5 1 d D . P A 1
H45A H 0.0672 0.4781 0.4297 0.155 Uiso 0.5 1 calc R U P A 1
H45B H 0.0506 0.4860 0.4610 0.155 Uiso 0.5 1 calc R U P A 1
H45C H 0.0208 0.4772 0.4368 0.155 Uiso 0.5 1 calc R U P A 1
C46 C -0.0189(3) 0.51455(16) 0.4567(2) 0.082(4) Uiso 0.5 1 d D . P A 1
H46A H -0.0446 0.5129 0.4462 0.098 Uiso 0.5 1 calc R U P A 1
H46B H -0.0136 0.5027 0.4675 0.098 Uiso 0.5 1 calc R U P A 1
C47 C -0.0249(3) 0.52930(12) 0.48010(17) 0.067(4) Uiso 0.5 1 d DG . P A 1
C48 C -0.0624(3) 0.53652(18) 0.4856(3) 0.092(5) Uiso 0.5 1 d DG . P A 1
H48 H -0.0845 0.5321 0.4745 0.110 Uiso 0.5 1 calc R U P A 1
C49 C -0.0675(3) 0.5502(2) 0.5075(3) 0.115(7) Uiso 0.5 1 d G . P A 1
H49 H -0.0932 0.5552 0.5113 0.138 Uiso 0.5 1 calc R U P A 1
C50 C -0.0352(3) 0.55673(16) 0.5238(3) 0.106(6) Uiso 0.5 1 d DG . P A 1
H50 H -0.0387 0.5661 0.5387 0.128 Uiso 0.5 1 calc R U P A 1
C51 C 0.0023(3) 0.54951(13) 0.5183(2) 0.076(4) Uiso 0.5 1 d DG . P A 1
C52 C 0.0075(2) 0.53579(12) 0.49642(19) 0.063(3) Uiso 0.5 1 d DG . P A 1
H52 H 0.0331 0.5309 0.4926 0.076 Uiso 0.5 1 calc R U P A 1
C53 C 0.0374(3) 0.55639(18) 0.5356(2) 0.090(5) Uiso 0.5 1 d D . P A 1
H53A H 0.0417 0.5472 0.5520 0.108 Uiso 0.5 1 calc R U P A 1
H53B H 0.0288 0.5681 0.5456 0.108 Uiso 0.5 1 calc R U P A 1
C54 C 0.0561(4) 0.5768(2) 0.4743(3) 0.082(4) Uiso 0.5 1 d D . P A 1
H54A H 0.0702 0.5824 0.4572 0.123 Uiso 0.5 1 calc R U P A 1
H54B H 0.0392 0.5666 0.4670 0.123 Uiso 0.5 1 calc R U P A 1
H54C H 0.0397 0.5863 0.4841 0.123 Uiso 0.5 1 calc R U P A 1
C55 C 0.0855(2) 0.56919(11) 0.49651(17) 0.057(3) Uiso 0.5 1 d DG . P A 1
C56 C 0.0777(2) 0.56043(10) 0.52283(17) 0.063(3) Uiso 0.5 1 d DG . P A 1
C57 C 0.1125(2) 0.55588(11) 0.53581(17) 0.062(3) Uiso 0.5 1 d DG . P A 1
N12 N 0.1419(2) 0.56183(14) 0.5175(2) 0.059(3) Uiso 0.5 1 d DG . P A 1
N11 N 0.1252(3) 0.57005(13) 0.49323(19) 0.060(3) Uiso 0.5 1 d DG . P A 1
C58 C 0.1180(5) 0.54596(18) 0.5654(2) 0.083(4) Uiso 0.5 1 d D . P A 1
H58A H 0.0920 0.5432 0.5741 0.125 Uiso 0.5 1 calc R U P A 1
H58B H 0.1325 0.5343 0.5620 0.125 Uiso 0.5 1 calc R U P A 1
H58C H 0.1330 0.5539 0.5792 0.125 Uiso 0.5 1 calc R U P A 1
Cu7 Cu 0.07924(11) 0.50150(5) 0.39125(8) 0.0727(7) Uani 0.5 1 d . . P B 2
Cu8 Cu 0.1340(3) 0.51799(13) 0.33927(19) 0.0788(14) Uani 0.5 1 d . . P B 2
Cu9 Cu 0.0660(5) 0.5424(4) 0.3698(7) 0.065(2) Uani 0.5 1 d . . P B 2
Cu10 Cu 0.21683(11) 0.55833(5) 0.51204(7) 0.0686(7) Uani 0.5 1 d . . P B 2
Cu11 Cu 0.26288(12) 0.57834(5) 0.45829(8) 0.0655(6) Uani 0.5 1 d . . P B 2
Cu12 Cu 0.1669(4) 0.5824(2) 0.4672(4) 0.0565(15) Uani 0.5 1 d . . P B 2
S4 S 0.18398(17) 0.44235(7) 0.36148(12) 0.0785(11) Uani 0.5 1 d . . P B 2
S5 S 0.3523(2) 0.45552(18) 0.4197(3) 0.0559(14) Uani 0.5 1 d . . P B 2
S6 S 0.36791(18) 0.52364(9) 0.50716(13) 0.0889(13) Uani 0.5 1 d . . P B 2
C59 C 0.1073(4) 0.4576(2) 0.4024(3) 0.083(4) Uiso 0.5 1 d D . P B 2
H59A H 0.0856 0.4644 0.4122 0.125 Uiso 0.5 1 calc R U P B 2
H59B H 0.0966 0.4466 0.3920 0.125 Uiso 0.5 1 calc R U P B 2
H59C H 0.1265 0.4536 0.4177 0.125 Uiso 0.5 1 calc R U P B 2
C60 C 0.1274(3) 0.47009(13) 0.37998(18) 0.078(4) Uiso 0.5 1 d DG . P B 2
C61 C 0.1585(2) 0.46536(12) 0.36238(19) 0.062(3) Uiso 0.5 1 d DG . P B 2
C62 C 0.1680(3) 0.48032(15) 0.3453(2) 0.077(4) Uiso 0.5 1 d DG . P B 2
N14 N 0.1428(3) 0.49430(12) 0.3524(2) 0.072(3) Uiso 0.5 1 d DG . P B 2
N13 N 0.1177(3) 0.48798(14) 0.3738(2) 0.053(2) Uiso 0.5 1 d DG . P B 2
C63 C 0.2006(4) 0.4815(2) 0.3224(3) 0.093(5) Uiso 0.5 1 d D . P B 2
H63A H 0.2146 0.4696 0.3215 0.140 Uiso 0.5 1 calc R U P B 2
H63B H 0.1893 0.4844 0.3026 0.140 Uiso 0.5 1 calc R U P B 2
H63C H 0.2192 0.4914 0.3283 0.140 Uiso 0.5 1 calc R U P B 2
C64 C 0.2310(2) 0.44638(10) 0.37843(16) 0.058(3) Uiso 0.5 1 d G . P B 2
C65 C 0.2346(3) 0.45852(12) 0.4028(2) 0.061(3) Uiso 0.5 1 d G . P B 2
H65 H 0.2118 0.4645 0.4108 0.074 Uiso 0.5 1 calc R U P B 2
C66 C 0.2716(3) 0.46191(13) 0.4154(2) 0.056(3) Uiso 0.5 1 d G . P B 2
H66 H 0.2740 0.4702 0.4320 0.068 Uiso 0.5 1 calc R U P B 2
C67 C 0.3049(2) 0.45317(15) 0.4037(2) 0.054(3) Uiso 0.5 1 d G . P B 2
C68 C 0.3013(2) 0.44102(15) 0.3793(2) 0.051(2) Uiso 0.5 1 d G . P B 2
H68 H 0.3241 0.4350 0.3713 0.061 Uiso 0.5 1 calc R U P B 2
C69 C 0.2643(3) 0.43763(11) 0.36671(18) 0.055(3) Uiso 0.5 1 d G . P B 2
H69 H 0.2619 0.4293 0.3501 0.066 Uiso 0.5 1 calc R U P B 2
C70 C 0.3543(2) 0.47477(12) 0.4416(2) 0.049(2) Uiso 0.5 1 d G . P B 2
C71 C 0.3347(3) 0.49141(15) 0.4354(2) 0.059(3) Uiso 0.5 1 d G . P B 2
H71 H 0.3189 0.4925 0.4177 0.071 Uiso 0.5 1 calc R U P B 2
C72 C 0.3381(3) 0.50644(12) 0.4551(3) 0.067(3) Uiso 0.5 1 d G . P B 2
H72 H 0.3247 0.5178 0.4509 0.080 Uiso 0.5 1 calc R U P B 2
C73 C 0.3610(3) 0.50482(13) 0.4810(2) 0.064(3) Uiso 0.5 1 d G . P B 2
C74 C 0.3807(3) 0.48819(17) 0.4872(2) 0.068(3) Uiso 0.5 1 d G . P B 2
H74 H 0.3964 0.4871 0.5049 0.081 Uiso 0.5 1 calc R U P B 2
C75 C 0.3773(3) 0.47316(13) 0.4675(3) 0.063(3) Uiso 0.5 1 d G . P B 2
H75 H 0.3907 0.4618 0.4717 0.076 Uiso 0.5 1 calc R U P B 2
C76 C 0.2799(5) 0.52415(19) 0.5360(3) 0.085(4) Uiso 0.5 1 d D . P B 2
H76A H 0.3020 0.5156 0.5402 0.127 Uiso 0.5 1 calc R U P B 2
H76B H 0.2724 0.5307 0.5545 0.127 Uiso 0.5 1 calc R U P B 2
H76C H 0.2573 0.5170 0.5284 0.127 Uiso 0.5 1 calc R U P B 2
C77 C 0.2924(3) 0.53809(13) 0.5126(2) 0.072(4) Uiso 0.5 1 d DG . P B 2
C78 C 0.3280(3) 0.53936(12) 0.49888(19) 0.079(4) Uiso 0.5 1 d DG . P B 2
C79 C 0.3266(3) 0.55385(14) 0.4794(2) 0.075(4) Uiso 0.5 1 d DG . P B 2
N16 N 0.2902(3) 0.56154(13) 0.4811(2) 0.073(3) Uiso 0.5 1 d DG . P B 2
N15 N 0.2690(3) 0.55180(15) 0.5016(2) 0.076(3) Uiso 0.5 1 d DG . P B 2
C80 C 0.3594(4) 0.5605(2) 0.4592(3) 0.106(6) Uiso 0.5 1 d D . P B 2
H80A H 0.3502 0.5713 0.4475 0.158 Uiso 0.5 1 calc R U P B 2
H80B H 0.3822 0.5642 0.4716 0.158 Uiso 0.5 1 calc R U P B 2
H80C H 0.3672 0.5505 0.4455 0.158 Uiso 0.5 1 calc R U P B 2
C81 C 0.1761(4) 0.5511(2) 0.2872(3) 0.089(5) Uiso 0.5 1 d D . P B 2
H81A H 0.1828 0.5378 0.2897 0.133 Uiso 0.5 1 calc R U P B 2
H81B H 0.1682 0.5534 0.2662 0.133 Uiso 0.5 1 calc R U P B 2
H81C H 0.1993 0.5587 0.2920 0.133 Uiso 0.5 1 calc R U P B 2
C82 C 0.1427(2) 0.55605(12) 0.3080(2) 0.058(3) Uiso 0.5 1 d DG . P B 2
C83 C 0.1257(2) 0.57304(11) 0.31064(17) 0.052(3) Uiso 0.5 1 d DG . P B 2
C84 C 0.0968(3) 0.57180(12) 0.3316(2) 0.053(3) Uiso 0.5 1 d DG . P B 2
N18 N 0.0959(3) 0.55405(13) 0.3419(2) 0.057(2) Uiso 0.5 1 d DG . P B 2
N17 N 0.1243(3) 0.54431(11) 0.3272(2) 0.058(2) Uiso 0.5 1 d DG . P B 2
C85 C 0.0696(4) 0.58698(19) 0.3424(4) 0.078(4) Uiso 0.5 1 d D . P B 2
H85A H 0.0758 0.5986 0.3318 0.116 Uiso 0.5 1 calc R U P B 2
H85B H 0.0421 0.5834 0.3384 0.116 Uiso 0.5 1 calc R U P B 2
H85C H 0.0733 0.5888 0.3642 0.116 Uiso 0.5 1 calc R U P B 2
C86 C 0.1378(3) 0.59003(14) 0.2929(3) 0.082(4) Uiso 0.5 1 d D . P B 2
H86A H 0.1406 0.5865 0.2714 0.099 Uiso 0.5 1 calc R U P B 2
H86B H 0.1165 0.5995 0.2942 0.099 Uiso 0.5 1 calc R U P B 2
C87 C 0.1758(2) 0.59866(10) 0.30336(18) 0.057(3) Uiso 0.5 1 d DG . P B 2
C88 C 0.2100(3) 0.59785(16) 0.2859(2) 0.064(3) Uiso 0.5 1 d DG . P B 2
H88 H 0.2095 0.5917 0.2669 0.077 Uiso 0.5 1 calc R U P B 2
C89 C 0.2447(3) 0.6060(2) 0.2963(2) 0.071(4) Uiso 0.5 1 d G . P B 2
H89 H 0.2681 0.6055 0.2843 0.086 Uiso 0.5 1 calc R U P B 2
C90 C 0.2454(2) 0.61498(17) 0.3241(2) 0.070(3) Uiso 0.5 1 d DG . P B 2
H90 H 0.2691 0.6206 0.3312 0.084 Uiso 0.5 1 calc R U P B 2
C91 C 0.2112(3) 0.61579(11) 0.34155(17) 0.055(3) Uiso 0.5 1 d DG . P B 2
C92 C 0.1764(2) 0.60763(10) 0.33118(17) 0.051(3) Uiso 0.5 1 d DG . P B 2
H92 H 0.1531 0.6082 0.3431 0.061 Uiso 0.5 1 calc R U P B 2
C93 C 0.2106(4) 0.62531(15) 0.37176(19) 0.064(3) Uiso 0.5 1 d D . P B 2
H93A H 0.1875 0.6338 0.3726 0.076 Uiso 0.5 1 calc R U P B 2
H93B H 0.2347 0.6331 0.3737 0.076 Uiso 0.5 1 calc R U P B 2
C94 C 0.2809(3) 0.6013(3) 0.3970(4) 0.099(5) Uiso 0.5 1 d D . P B 2
H94A H 0.2966 0.5926 0.4091 0.148 Uiso 0.5 1 calc R U P B 2
H94B H 0.2807 0.5971 0.3759 0.148 Uiso 0.5 1 calc R U P B 2
H94C H 0.2926 0.6138 0.3982 0.148 Uiso 0.5 1 calc R U P B 2
C95 C 0.2393(2) 0.60184(16) 0.4088(2) 0.062(3) Uiso 0.5 1 d DG . P B 2
C96 C 0.2086(3) 0.61204(11) 0.39837(17) 0.055(3) Uiso 0.5 1 d DG . P B 2
C97 C 0.1767(2) 0.60825(14) 0.4157(2) 0.050(2) Uiso 0.5 1 d DG . P B 2
N20 N 0.1877(3) 0.59571(16) 0.4369(2) 0.052(2) Uiso 0.5 1 d DG . P B 2
N19 N 0.2264(3) 0.59175(16) 0.4326(3) 0.062(2) Uiso 0.5 1 d DG . P B 2
C98 C 0.1357(3) 0.6161(2) 0.4131(4) 0.064(3) Uiso 0.5 1 d D . P B 2
H98A H 0.1189 0.6107 0.4289 0.096 Uiso 0.5 1 calc R U P B 2
H98B H 0.1367 0.6297 0.4155 0.096 Uiso 0.5 1 calc R U P B 2
H98C H 0.1248 0.6130 0.3933 0.096 Uiso 0.5 1 calc R U P B 2
C99 C -0.0099(5) 0.56030(15) 0.4172(4) 0.102(6) Uiso 0.5 1 d D . P B 2
H99A H -0.0306 0.5621 0.4324 0.153 Uiso 0.5 1 calc R U P B 2
H99B H 0.0115 0.5693 0.4207 0.153 Uiso 0.5 1 calc R U P B 2
H99C H -0.0211 0.5623 0.3970 0.153 Uiso 0.5 1 calc R U P B 2
C100 C 0.0063(3) 0.54078(12) 0.4195(2) 0.066(4) Uiso 0.5 1 d DG . P B 2
C101 C -0.0051(2) 0.52735(12) 0.43900(16) 0.072(4) Uiso 0.5 1 d DG . P B 2
C102 C 0.0167(3) 0.51195(12) 0.4335(2) 0.077(4) Uiso 0.5 1 d DG . P B 2
N22 N 0.0417(3) 0.51586(14) 0.4105(2) 0.084(4) Uiso 0.5 1 d DG . P B 2
N21 N 0.0352(3) 0.53368(15) 0.4018(2) 0.062(3) Uiso 0.5 1 d DG . P B 2
C103 C 0.0143(5) 0.49358(16) 0.4496(3) 0.103(6) Uiso 0.5 1 d D . P B 2
H10C H -0.0060 0.4943 0.4653 0.155 Uiso 0.5 1 calc R U P B 2
H10D H 0.0074 0.4837 0.4352 0.155 Uiso 0.5 1 calc R U P B 2
H10E H 0.0400 0.4907 0.4588 0.155 Uiso 0.5 1 calc R U P B 2
C104 C -0.0369(3) 0.52919(17) 0.4629(2) 0.082(4) Uiso 0.5 1 d D . P B 2
H10A H -0.0596 0.5360 0.4541 0.098 Uiso 0.5 1 calc R U P B 2
H10B H -0.0462 0.5165 0.4684 0.098 Uiso 0.5 1 calc R U P B 2
C105 C -0.0237(2) 0.53909(13) 0.49094(18) 0.067(4) Uiso 0.5 1 d DG . P B 2
C106 C -0.0490(3) 0.55110(18) 0.5063(3) 0.092(5) Uiso 0.5 1 d DG . P B 2
H106 H -0.0751 0.5532 0.4991 0.110 Uiso 0.5 1 calc R U P B 2
C107 C -0.0361(3) 0.5601(2) 0.5323(3) 0.115(7) Uiso 0.5 1 d G . P B 2
H107 H -0.0533 0.5683 0.5428 0.138 Uiso 0.5 1 calc R U P B 2
C108 C 0.0021(3) 0.55708(17) 0.5429(2) 0.106(6) Uiso 0.5 1 d DG . P B 2
H108 H 0.0110 0.5632 0.5607 0.128 Uiso 0.5 1 calc R U P B 2
C109 C 0.0274(2) 0.54507(13) 0.52757(19) 0.076(4) Uiso 0.5 1 d DG . P B 2
C110 C 0.0145(2) 0.53607(11) 0.50157(19) 0.063(3) Uiso 0.5 1 d DG . P B 2
H110 H 0.0318 0.5279 0.4911 0.076 Uiso 0.5 1 calc R U P B 2
C111 C 0.0686(2) 0.54190(17) 0.5389(3) 0.090(5) Uiso 0.5 1 d D . P B 2
H11A H 0.0736 0.5283 0.5377 0.108 Uiso 0.5 1 calc R U P B 2
H11B H 0.0685 0.5452 0.5606 0.108 Uiso 0.5 1 calc R U P B 2
C112 C 0.0703(4) 0.5686(2) 0.4812(3) 0.082(4) Uiso 0.5 1 d D . P B 2
H11C H 0.0798 0.5768 0.4651 0.123 Uiso 0.5 1 calc R U P B 2
H11D H 0.0579 0.5575 0.4723 0.123 Uiso 0.5 1 calc R U P B 2
H11E H 0.0508 0.5752 0.4935 0.123 Uiso 0.5 1 calc R U P B 2
C113 C 0.1044(2) 0.56273(12) 0.50057(18) 0.057(3) Uiso 0.5 1 d DG . P B 2
C114 C 0.1037(2) 0.55146(10) 0.52499(17) 0.063(3) Uiso 0.5 1 d DG . P B 2
C115 C 0.1411(2) 0.54995(11) 0.53556(17) 0.062(3) Uiso 0.5 1 d DG . P B 2
N24 N 0.1649(2) 0.56029(14) 0.5177(2) 0.059(3) Uiso 0.5 1 d DG . P B 2
N23 N 0.1422(3) 0.56819(13) 0.49604(19) 0.060(3) Uiso 0.5 1 d DG . P B 2
C116 C 0.1545(4) 0.53885(18) 0.5623(3) 0.083(4) Uiso 0.5 1 d D . P B 2
H11F H 0.1832 0.5403 0.5648 0.125 Uiso 0.5 1 calc R U P B 2
H11G H 0.1410 0.5434 0.5805 0.125 Uiso 0.5 1 calc R U P B 2
H11H H 0.1481 0.5256 0.5592 0.125 Uiso 0.5 1 calc R U P B 2
Cu13 Cu 0.59532(12) 0.66565(6) 0.38294(9) 0.0606(7) Uani 0.5 1 d . U P C 3
Cu14 Cu 0.6345(3) 0.68868(12) 0.33197(15) 0.0547(9) Uani 0.5 1 d . U P C 3
Cu15 Cu 0.5652(4) 0.7096(2) 0.3740(3) 0.0429(11) Uani 0.5 1 d . U P C 3
Cu16 Cu 0.69750(9) 0.71978(4) 0.51660(7) 0.0566(5) Uani 0.5 1 d . U P C 3
Cu17 Cu 0.75548(8) 0.73322(3) 0.46306(6) 0.0515(4) Uani 0.5 1 d . U P C 3
Cu18 Cu 0.65994(18) 0.74387(7) 0.46506(16) 0.0416(7) Uani 0.5 1 d . U P C 3
S7 S 0.71100(15) 0.61796(7) 0.33070(12) 0.0715(10) Uani 0.5 1 d . U P C 3
S8 S 0.8626(3) 0.62251(19) 0.4172(3) 0.0534(14) Uani 0.5 1 d . U P C 3
S9 S 0.83921(15) 0.67672(6) 0.52882(11) 0.0657(9) Uani 0.5 1 d . U P C 3
C117 C 0.6460(4) 0.62195(18) 0.3842(3) 0.077(4) Uiso 0.5 1 d D . P C 3
H11I H 0.6255 0.6258 0.3986 0.115 Uiso 0.5 1 calc R U P C 3
H11J H 0.6369 0.6110 0.3730 0.115 Uiso 0.5 1 calc R U P C 3
H11K H 0.6704 0.6189 0.3951 0.115 Uiso 0.5 1 calc R U P C 3
C118 C 0.6539(3) 0.63763(12) 0.36255(19) 0.072(4) Uiso 0.5 1 d DG . P C 3
C119 C 0.6803(2) 0.63734(11) 0.33967(19) 0.060(3) Uiso 0.5 1 d DG . P C 3
C120 C 0.6787(2) 0.65400(13) 0.32547(18) 0.064(3) Uiso 0.5 1 d DG . P C 3
N26 N 0.6513(3) 0.66460(11) 0.3396(2) 0.048(2) Uiso 0.5 1 d DG . P C 3
N25 N 0.6360(3) 0.65448(13) 0.3625(2) 0.058(3) Uiso 0.5 1 d DG . P C 3
C121 C 0.7027(4) 0.6599(2) 0.2989(3) 0.091(5) Uiso 0.5 1 d D . P C 3
H12A H 0.7204 0.6497 0.2929 0.136 Uiso 0.5 1 calc R U P C 3
H12B H 0.6850 0.6630 0.2820 0.136 Uiso 0.5 1 calc R U P C 3
H12C H 0.7185 0.6709 0.3042 0.136 Uiso 0.5 1 calc R U P C 3
C122 C 0.7522(2) 0.62086(15) 0.35488(13) 0.060(3) Uiso 0.5 1 d G . P C 3
C123 C 0.7742(3) 0.60486(12) 0.3608(2) 0.049(3) Uiso 0.5 1 d G . P C 3
H123 H 0.7668 0.5933 0.3520 0.058 Uiso 0.5 1 calc R U P C 3
C124 C 0.8070(3) 0.60579(13) 0.3797(2) 0.055(2) Uiso 0.5 1 d G . P C 3
H124 H 0.8221 0.5949 0.3837 0.066 Uiso 0.5 1 calc R U P C 3
C125 C 0.8179(2) 0.62273(15) 0.39262(18) 0.049(3) Uiso 0.5 1 d G . P C 3
C126 C 0.7959(3) 0.63873(12) 0.3867(2) 0.054(3) Uiso 0.5 1 d G . P C 3
H126 H 0.8033 0.6503 0.3955 0.065 Uiso 0.5 1 calc R U P C 3
C127 C 0.7631(3) 0.63780(12) 0.3678(2) 0.061(3) Uiso 0.5 1 d G . P C 3
H127 H 0.7481 0.6487 0.3638 0.073 Uiso 0.5 1 calc R U P C 3
C128 C 0.8498(3) 0.63761(10) 0.44826(17) 0.046(2) Uiso 0.5 1 d G . P C 3
C129 C 0.8833(2) 0.64457(15) 0.4626(3) 0.068(4) Uiso 0.5 1 d G . P C 3
H129 H 0.9089 0.6412 0.4555 0.082 Uiso 0.5 1 calc R U P C 3
C130 C 0.8794(3) 0.65649(15) 0.4872(2) 0.071(4) Uiso 0.5 1 d G . P C 3
H130 H 0.9023 0.6612 0.4969 0.085 Uiso 0.5 1 calc R U P C 3
C131 C 0.8420(3) 0.66145(9) 0.49745(16) 0.055(3) Uiso 0.5 1 d G . P C 3
C132 C 0.8084(3) 0.65449(13) 0.4831(2) 0.045(3) Uiso 0.5 1 d G . P C 3
H132 H 0.7828 0.6579 0.4902 0.055 Uiso 0.5 1 calc R U P C 3
C133 C 0.8123(3) 0.64258(13) 0.4585(2) 0.046(2) Uiso 0.5 1 d G . P C 3
H133 H 0.7894 0.6378 0.4488 0.055 Uiso 0.5 1 calc R U P C 3
C134 C 0.7509(4) 0.68971(19) 0.5582(2) 0.078(4) Uiso 0.5 1 d D . P C 3
H13A H 0.7691 0.6803 0.5662 0.117 Uiso 0.5 1 calc R U P C 3
H13B H 0.7470 0.6996 0.5733 0.117 Uiso 0.5 1 calc R U P C 3
H13C H 0.7253 0.6839 0.5536 0.117 Uiso 0.5 1 calc R U P C 3
C135 C 0.7679(3) 0.69807(11) 0.52994(16) 0.056(3) Uiso 0.5 1 d DG . P C 3
C136 C 0.8026(2) 0.69391(9) 0.51638(18) 0.060(3) Uiso 0.5 1 d DG . P C 3
C137 C 0.8061(2) 0.70478(12) 0.49162(18) 0.057(3) Uiso 0.5 1 d DG . P C 3
N28 N 0.7735(3) 0.71565(11) 0.48987(18) 0.055(2) Uiso 0.5 1 d DG . P C 3
N27 N 0.7499(2) 0.71150(12) 0.5136(2) 0.056(3) Uiso 0.5 1 d DG . P C 3
C138 C 0.8395(3) 0.7052(2) 0.4693(3) 0.079(4) Uiso 0.5 1 d D . P C 3
H13D H 0.8338 0.7145 0.4537 0.118 Uiso 0.5 1 calc R U P C 3
H13E H 0.8641 0.7086 0.4797 0.118 Uiso 0.5 1 calc R U P C 3
H13F H 0.8424 0.6929 0.4600 0.118 Uiso 0.5 1 calc R U P C 3
C139 C 0.6771(4) 0.7203(2) 0.2885(3) 0.079(4) Uiso 0.5 1 d D . P C 3
H13G H 0.6803 0.7067 0.2889 0.119 Uiso 0.5 1 calc R U P C 3
H13H H 0.6708 0.7243 0.2679 0.119 Uiso 0.5 1 calc R U P C 3
H13I H 0.7017 0.7263 0.2951 0.119 Uiso 0.5 1 calc R U P C 3
C140 C 0.6441(3) 0.72581(13) 0.3092(2) 0.059(3) Uiso 0.5 1 d DG . P C 3
C141 C 0.6306(2) 0.74320(11) 0.31488(18) 0.058(3) Uiso 0.5 1 d DG . P C 3
C142 C 0.6006(2) 0.74181(12) 0.33493(19) 0.052(3) Uiso 0.5 1 d DG . P C 3
N30 N 0.5957(3) 0.72357(13) 0.3417(2) 0.046(2) Uiso 0.5 1 d DG . P C 3
N29 N 0.6225(3) 0.71368(11) 0.3258(3) 0.054(3) Uiso 0.5 1 d DG . P C 3
C143 C 0.5762(4) 0.75722(18) 0.3482(3) 0.065(4) Uiso 0.5 1 d D . P C 3
H14C H 0.5566 0.7519 0.3621 0.098 Uiso 0.5 1 calc R U P C 3
H14D H 0.5935 0.7659 0.3591 0.098 Uiso 0.5 1 calc R U P C 3
H14E H 0.5625 0.7639 0.3320 0.098 Uiso 0.5 1 calc R U P C 3
C144 C 0.6471(3) 0.76098(14) 0.3007(2) 0.064(3) Uiso 0.5 1 d D . P C 3
H14A H 0.6475 0.7592 0.2786 0.077 Uiso 0.5 1 calc R U P C 3
H14B H 0.6281 0.7712 0.3050 0.077 Uiso 0.5 1 calc R U P C 3
C145 C 0.6877(2) 0.76755(10) 0.31021(17) 0.047(3) Uiso 0.5 1 d DG . P C 3
C146 C 0.7201(3) 0.76669(17) 0.29089(18) 0.064(3) Uiso 0.5 1 d DG . P C 3
H146 H 0.7170 0.7618 0.2711 0.077 Uiso 0.5 1 calc R U P C 3
C147 C 0.7569(3) 0.7729(2) 0.3006(2) 0.071(3) Uiso 0.5 1 d G . P C 3
H147 H 0.7791 0.7723 0.2874 0.085 Uiso 0.5 1 calc R U P C 3
C148 C 0.7614(2) 0.77999(17) 0.3296(2) 0.063(3) Uiso 0.5 1 d DG . P C 3
H148 H 0.7866 0.7842 0.3362 0.075 Uiso 0.5 1 calc R U P C 3
C149 C 0.7290(2) 0.78085(10) 0.34892(16) 0.052(3) Uiso 0.5 1 d DG . P C 3
C150 C 0.6922(2) 0.77463(9) 0.33923(16) 0.050(3) Uiso 0.5 1 d DG . P C 3
H150 H 0.6700 0.7752 0.3524 0.059 Uiso 0.5 1 calc R U P C 3
C151 C 0.7328(4) 0.78831(13) 0.38047(17) 0.066(3) Uiso 0.5 1 d D . P C 3
H15A H 0.7135 0.7986 0.3832 0.079 Uiso 0.5 1 calc R U P C 3
H15B H 0.7596 0.7936 0.3832 0.079 Uiso 0.5 1 calc R U P C 3
C152 C 0.7947(3) 0.7592(2) 0.4035(3) 0.087(5) Uiso 0.5 1 d D . P C 3
H15C H 0.8001 0.7686 0.3879 0.131 Uiso 0.5 1 calc R U P C 3
H15D H 0.8127 0.7610 0.4205 0.131 Uiso 0.5 1 calc R U P C 3
H15E H 0.7986 0.7467 0.3951 0.131 Uiso 0.5 1 calc R U P C 3
C153 C 0.7527(2) 0.76116(12) 0.41412(18) 0.061(3) Uiso 0.5 1 d DG . P C 3
C154 C 0.7256(2) 0.77366(10) 0.40441(14) 0.067(4) Uiso 0.5 1 d DG . P C 3
C155 C 0.6916(2) 0.77067(12) 0.41978(19) 0.059(3) Uiso 0.5 1 d DG . P C 3
N32 N 0.6978(2) 0.75632(13) 0.4390(2) 0.058(3) Uiso 0.5 1 d DG . P C 3
N31 N 0.7355(3) 0.75044(11) 0.4355(2) 0.046(2) Uiso 0.5 1 d DG . P C 3
C156 C 0.6529(3) 0.78096(19) 0.4171(3) 0.063(3) Uiso 0.5 1 d D . P C 3
H15F H 0.6554 0.7908 0.4018 0.094 Uiso 0.5 1 calc R U P C 3
H15G H 0.6321 0.7722 0.4111 0.094 Uiso 0.5 1 calc R U P C 3
H15H H 0.6462 0.7866 0.4366 0.094 Uiso 0.5 1 calc R U P C 3
C157 C 0.4872(4) 0.71687(15) 0.4152(3) 0.071(4) Uiso 0.5 1 d D . P C 3
H15I H 0.4981 0.7251 0.3996 0.107 Uiso 0.5 1 calc R U P C 3
H15J H 0.4595 0.7141 0.4105 0.107 Uiso 0.5 1 calc R U P C 3
H15K H 0.4889 0.7230 0.4349 0.107 Uiso 0.5 1 calc R U P C 3
C158 C 0.5105(2) 0.69902(10) 0.41587(18) 0.049(3) Uiso 0.5 1 d DG . P C 3
C159 C 0.5047(2) 0.68417(11) 0.43414(15) 0.057(3) Uiso 0.5 1 d DG . P C 3
C160 C 0.5322(3) 0.67116(10) 0.42728(19) 0.059(3) Uiso 0.5 1 d DG . P C 3
N34 N 0.5550(2) 0.67797(13) 0.4048(2) 0.057(2) Uiso 0.5 1 d DG . P C 3
N33 N 0.5416(3) 0.69519(12) 0.39773(19) 0.054(2) Uiso 0.5 1 d DG . P C 3
C161 C 0.5376(5) 0.65239(14) 0.4416(3) 0.080(4) Uiso 0.5 1 d D . P C 3
H16E H 0.5175 0.6506 0.4573 0.120 Uiso 0.5 1 calc R U P C 3
H16F H 0.5346 0.6426 0.4262 0.120 Uiso 0.5 1 calc R U P C 3
H16G H 0.5640 0.6516 0.4506 0.120 Uiso 0.5 1 calc R U P C 3
C162 C 0.4731(3) 0.68263(15) 0.4579(2) 0.068(4) Uiso 0.5 1 d D . P C 3
H16A H 0.4766 0.6705 0.4683 0.081 Uiso 0.5 1 calc R U P C 3
H16B H 0.4471 0.6823 0.4476 0.081 Uiso 0.5 1 calc R U P C 3
C163 C 0.4716(2) 0.69772(11) 0.48159(15) 0.064(3) Uiso 0.5 1 d DG . P C 3
C164 C 0.4365(2) 0.70729(16) 0.4871(2) 0.078(4) Uiso 0.5 1 d DG . P C 3
H164 H 0.4133 0.7043 0.4759 0.094 Uiso 0.5 1 calc R U P C 3
C165 C 0.4353(3) 0.72120(18) 0.5090(3) 0.078(4) Uiso 0.5 1 d G . P C 3
H165 H 0.4113 0.7277 0.5128 0.094 Uiso 0.5 1 calc R U P C 3
C166 C 0.4692(3) 0.72555(14) 0.5253(2) 0.086(5) Uiso 0.5 1 d DG . P C 3
H166 H 0.4684 0.7351 0.5403 0.103 Uiso 0.5 1 calc R U P C 3
C167 C 0.5043(2) 0.71599(12) 0.51981(18) 0.056(3) Uiso 0.5 1 d DG . P C 3
C168 C 0.5055(2) 0.70208(11) 0.49794(17) 0.063(3) Uiso 0.5 1 d DG . P C 3
H168 H 0.5295 0.6955 0.4942 0.075 Uiso 0.5 1 calc R U P C 3
C169 C 0.5409(2) 0.72065(16) 0.5375(2) 0.065(3) Uiso 0.5 1 d D . P C 3
H16C H 0.5345 0.7319 0.5495 0.078 Uiso 0.5 1 calc R U P C 3
H16D H 0.5446 0.7104 0.5522 0.078 Uiso 0.5 1 calc R U P C 3
C170 C 0.5590(4) 0.73999(18) 0.4742(3) 0.066(3) Uiso 0.5 1 d D . P C 3
H17A H 0.5320 0.7382 0.4818 0.099 Uiso 0.5 1 calc R U P C 3
H17B H 0.5640 0.7533 0.4711 0.099 Uiso 0.5 1 calc R U P C 3
H17C H 0.5620 0.7334 0.4549 0.099 Uiso 0.5 1 calc R U P C 3
C171 C 0.5881(2) 0.73234(11) 0.49665(16) 0.050(3) Uiso 0.5 1 d DG . P C 3
C172 C 0.58070(19) 0.72414(9) 0.52351(16) 0.057(3) Uiso 0.5 1 d DG . P C 3
C173 C 0.6158(2) 0.71945(10) 0.53604(15) 0.055(3) Uiso 0.5 1 d DG . P C 3
N36 N 0.64479(19) 0.72475(13) 0.51693(19) 0.052(2) Uiso 0.5 1 d DG . P C 3
N35 N 0.6277(2) 0.73272(13) 0.49258(17) 0.049(2) Uiso 0.5 1 d DG . P C 3
C174 C 0.6223(4) 0.71002(17) 0.5658(2) 0.069(4) Uiso 0.5 1 d D . P C 3
H17D H 0.6508 0.7083 0.5691 0.104 Uiso 0.5 1 calc R U P C 3
H17E H 0.6113 0.7178 0.5820 0.104 Uiso 0.5 1 calc R U P C 3
H17F H 0.6093 0.6978 0.5658 0.104 Uiso 0.5 1 calc R U P C 3
Cu19 Cu 0.57936(12) 0.66804(6) 0.39160(9) 0.0606(7) Uani 0.5 1 d . U P D 4
Cu20 Cu 0.6340(3) 0.68517(12) 0.34020(15) 0.0547(9) Uani 0.5 1 d . U P D 4
Cu21 Cu 0.5716(4) 0.7104(2) 0.3682(3) 0.0429(11) Uani 0.5 1 d . U P D 4
Cu22 Cu 0.71586(9) 0.72526(4) 0.51300(7) 0.0566(5) Uani 0.5 1 d . U P D 4
Cu23 Cu 0.76213(8) 0.74475(3) 0.45883(6) 0.0515(4) Uani 0.5 1 d . U P D 4
Cu24 Cu 0.66783(18) 0.74902(7) 0.46659(16) 0.0416(7) Uani 0.5 1 d . U P D 4
S10 S 0.68419(15) 0.60918(6) 0.36110(12) 0.0715(10) Uani 0.5 1 d . U P D 4
S11 S 0.8519(2) 0.62252(19) 0.4179(3) 0.0534(14) Uani 0.5 1 d . U P D 4
S12 S 0.86785(14) 0.69055(6) 0.50725(11) 0.0657(9) Uani 0.5 1 d . U P D 4
C175 C 0.6079(4) 0.62374(19) 0.4021(3) 0.077(4) Uiso 0.5 1 d D . P D 4
H17G H 0.6207 0.6115 0.4020 0.115 Uiso 0.5 1 calc R U P D 4
H17H H 0.6097 0.6292 0.4224 0.115 Uiso 0.5 1 calc R U P D 4
H17I H 0.5800 0.6224 0.3965 0.115 Uiso 0.5 1 calc R U P D 4
C176 C 0.6284(3) 0.63638(12) 0.37991(18) 0.072(4) Uiso 0.5 1 d DG . P D 4
C177 C 0.6595(2) 0.63204(11) 0.36211(18) 0.060(3) Uiso 0.5 1 d DG . P D 4
C178 C 0.6686(2) 0.64729(13) 0.34559(18) 0.064(3) Uiso 0.5 1 d DG . P D 4
N38 N 0.6432(3) 0.66105(11) 0.3532(2) 0.048(2) Uiso 0.5 1 d DG . P D 4
N37 N 0.6183(2) 0.65431(13) 0.3744(2) 0.058(3) Uiso 0.5 1 d DG . P D 4
C179 C 0.7011(4) 0.6488(2) 0.3228(3) 0.091(5) Uiso 0.5 1 d D . P D 4
H17J H 0.7012 0.6614 0.3141 0.136 Uiso 0.5 1 calc R U P D 4
H17K H 0.7266 0.6464 0.3325 0.136 Uiso 0.5 1 calc R U P D 4
H17L H 0.6968 0.6396 0.3067 0.136 Uiso 0.5 1 calc R U P D 4
C180 C 0.7309(2) 0.61376(10) 0.37858(18) 0.060(3) Uiso 0.5 1 d G . P D 4
C181 C 0.7638(3) 0.60446(12) 0.36715(18) 0.049(3) Uiso 0.5 1 d G . P D 4
H181 H 0.7609 0.5961 0.3506 0.058 Uiso 0.5 1 calc R U P D 4
C182 C 0.8009(3) 0.60738(14) 0.3799(2) 0.055(2) Uiso 0.5 1 d G . P D 4
H182 H 0.8233 0.6010 0.3721 0.066 Uiso 0.5 1 calc R U P D 4
C183 C 0.8051(2) 0.61960(13) 0.4041(2) 0.049(3) Uiso 0.5 1 d G . P D 4
C184 C 0.7722(3) 0.62890(13) 0.41549(19) 0.054(3) Uiso 0.5 1 d G . P D 4
H184 H 0.7751 0.6373 0.4320 0.065 Uiso 0.5 1 calc R U P D 4
C185 C 0.7351(3) 0.62599(13) 0.4028(2) 0.061(3) Uiso 0.5 1 d G . P D 4
H185 H 0.7127 0.6323 0.4106 0.073 Uiso 0.5 1 calc R U P D 4
C186 C 0.8558(2) 0.64161(11) 0.44226(17) 0.046(2) Uiso 0.5 1 d G . P D 4
C187 C 0.8357(3) 0.65807(13) 0.43579(19) 0.068(4) Uiso 0.5 1 d G . P D 4
H187 H 0.8208 0.6591 0.4177 0.082 Uiso 0.5 1 calc R U P D 4
C188 C 0.8373(3) 0.67300(12) 0.4558(3) 0.071(4) Uiso 0.5 1 d G . P D 4
H188 H 0.8236 0.6842 0.4514 0.085 Uiso 0.5 1 calc R U P D 4
C189 C 0.8591(3) 0.67146(13) 0.4823(2) 0.055(3) Uiso 0.5 1 d G . P D 4
C190 C 0.8792(3) 0.65500(15) 0.48881(19) 0.045(3) Uiso 0.5 1 d G . P D 4
H190 H 0.8941 0.6539 0.5069 0.055 Uiso 0.5 1 calc R U P D 4
C191 C 0.8776(2) 0.64008(12) 0.4688(2) 0.046(2) Uiso 0.5 1 d G . P D 4
H191 H 0.8913 0.6288 0.4732 0.055 Uiso 0.5 1 calc R U P D 4
C192 C 0.7775(4) 0.69141(17) 0.5367(3) 0.078(4) Uiso 0.5 1 d D . P D 4
H19A H 0.7989 0.6826 0.5412 0.117 Uiso 0.5 1 calc R U P D 4
H19B H 0.7699 0.6980 0.5552 0.117 Uiso 0.5 1 calc R U P D 4
H19C H 0.7546 0.6846 0.5289 0.117 Uiso 0.5 1 calc R U P D 4
C193 C 0.7913(3) 0.70520(11) 0.51368(17) 0.056(3) Uiso 0.5 1 d DG . P D 4
C194 C 0.8271(2) 0.70619(10) 0.50022(16) 0.060(3) Uiso 0.5 1 d DG . P D 4
C195 C 0.8266(2) 0.72079(12) 0.48094(17) 0.057(3) Uiso 0.5 1 d DG . P D 4
N40 N 0.7905(3) 0.72882(10) 0.48248(19) 0.055(2) Uiso 0.5 1 d DG . P D 4
N39 N 0.7687(2) 0.71919(12) 0.5027(2) 0.056(3) Uiso 0.5 1 d DG . P D 4
C196 C 0.8599(4) 0.7272(2) 0.4610(3) 0.079(4) Uiso 0.5 1 d D . P D 4
H19D H 0.8514 0.7381 0.4494 0.118 Uiso 0.5 1 calc R U P D 4
H19E H 0.8828 0.7306 0.4736 0.118 Uiso 0.5 1 calc R U P D 4
H19F H 0.8674 0.7171 0.4472 0.118 Uiso 0.5 1 calc R U P D 4
C197 C 0.7847(3) 0.7682(2) 0.3951(3) 0.079(4) Uiso 0.5 1 d D . P D 4
H19G H 0.7858 0.7766 0.3777 0.119 Uiso 0.5 1 calc R U P D 4
H19H H 0.8037 0.7724 0.4104 0.119 Uiso 0.5 1 calc R U P D 4
H19I H 0.7916 0.7555 0.3887 0.119 Uiso 0.5 1 calc R U P D 4
C198 C 0.7436(2) 0.76832(12) 0.40819(18) 0.059(3) Uiso 0.5 1 d DG . P D 4
C199 C 0.7123(2) 0.77827(9) 0.39813(14) 0.058(3) Uiso 0.5 1 d DG . P D 4
C200 C 0.6811(2) 0.77440(12) 0.41608(19) 0.052(3) Uiso 0.5 1 d DG . P D 4
N42 N 0.6931(2) 0.76206(13) 0.43724(19) 0.046(2) Uiso 0.5 1 d DG . P D 4
N41 N 0.7317(2) 0.75830(12) 0.43236(19) 0.054(3) Uiso 0.5 1 d DG . P D 4
C201 C 0.6398(3) 0.7820(2) 0.4141(3) 0.065(4) Uiso 0.5 1 d D . P D 4
H20E H 0.6236 0.7766 0.4303 0.098 Uiso 0.5 1 calc R U P D 4
H20F H 0.6404 0.7956 0.4163 0.098 Uiso 0.5 1 calc R U P D 4
H20G H 0.6283 0.7787 0.3945 0.098 Uiso 0.5 1 calc R U P D 4
C202 C 0.7134(4) 0.79129(13) 0.37143(17) 0.064(3) Uiso 0.5 1 d D . P D 4
H20A H 0.6901 0.7997 0.3725 0.077 Uiso 0.5 1 calc R U P D 4
H20B H 0.7374 0.7992 0.3729 0.077 Uiso 0.5 1 calc R U P D 4
C203 C 0.7134(2) 0.78171(9) 0.34123(15) 0.047(3) Uiso 0.5 1 d DG . P D 4
C204 C 0.7477(2) 0.78106(16) 0.3240(2) 0.064(3) Uiso 0.5 1 d DG . P D 4
H204 H 0.7714 0.7867 0.3312 0.077 Uiso 0.5 1 calc R U P D 4
C205 C 0.7475(3) 0.7722(2) 0.2961(2) 0.071(3) Uiso 0.5 1 d G . P D 4
H205 H 0.7710 0.7717 0.2843 0.085 Uiso 0.5 1 calc R U P D 4
C206 C 0.7130(3) 0.76394(16) 0.28543(19) 0.063(3) Uiso 0.5 1 d DG . P D 4
H206 H 0.7128 0.7579 0.2664 0.075 Uiso 0.5 1 calc R U P D 4
C207 C 0.6786(2) 0.76459(10) 0.30269(17) 0.052(3) Uiso 0.5 1 d DG . P D 4
C208 C 0.6788(2) 0.77347(10) 0.33059(16) 0.050(3) Uiso 0.5 1 d DG . P D 4
H208 H 0.6554 0.7739 0.3424 0.059 Uiso 0.5 1 calc R U P D 4
C209 C 0.6415(3) 0.75557(14) 0.2910(2) 0.066(3) Uiso 0.5 1 d D . P D 4
H20C H 0.6454 0.7518 0.2696 0.079 Uiso 0.5 1 calc R U P D 4
H20D H 0.6194 0.7647 0.2917 0.079 Uiso 0.5 1 calc R U P D 4
C210 C 0.6832(4) 0.7163(2) 0.2887(3) 0.087(5) Uiso 0.5 1 d D . P D 4
H21A H 0.6911 0.7270 0.2761 0.131 Uiso 0.5 1 calc R U P D 4
H21B H 0.7056 0.7125 0.3013 0.131 Uiso 0.5 1 calc R U P D 4
H21C H 0.6752 0.7059 0.2757 0.131 Uiso 0.5 1 calc R U P D 4
C211 C 0.6492(3) 0.72184(13) 0.3083(2) 0.061(3) Uiso 0.5 1 d DG . P D 4
C212 C 0.6311(2) 0.73863(11) 0.30947(18) 0.067(4) Uiso 0.5 1 d DG . P D 4
C213 C 0.6019(3) 0.73760(12) 0.3302(2) 0.059(3) Uiso 0.5 1 d DG . P D 4
N44 N 0.6020(3) 0.72017(14) 0.3419(2) 0.058(3) Uiso 0.5 1 d DG . P D 4
N43 N 0.6312(3) 0.71043(12) 0.3283(3) 0.046(2) Uiso 0.5 1 d DG . P D 4
C214 C 0.5738(4) 0.75281(18) 0.3393(3) 0.063(3) Uiso 0.5 1 d D . P D 4
H21D H 0.5557 0.7481 0.3549 0.094 Uiso 0.5 1 calc R U P D 4
H21E H 0.5888 0.7634 0.3473 0.094 Uiso 0.5 1 calc R U P D 4
H21F H 0.5585 0.7568 0.3217 0.094 Uiso 0.5 1 calc R U P D 4
C215 C 0.4898(4) 0.72688(13) 0.4169(3) 0.071(4) Uiso 0.5 1 d D . P D 4
H21G H 0.5036 0.7335 0.4007 0.107 Uiso 0.5 1 calc R U P D 4
H21H H 0.4614 0.7265 0.4124 0.107 Uiso 0.5 1 calc R U P D 4
H21I H 0.4940 0.7334 0.4360 0.107 Uiso 0.5 1 calc R U P D 4
C216 C 0.5055(2) 0.70741(10) 0.41920(18) 0.049(3) Uiso 0.5 1 d DG . P D 4
C217 C 0.4941(2) 0.69395(11) 0.43869(14) 0.057(3) Uiso 0.5 1 d DG . P D 4
C218 C 0.5159(3) 0.67854(10) 0.43310(18) 0.059(3) Uiso 0.5 1 d DG . P D 4
N46 N 0.5409(3) 0.68248(12) 0.4102(2) 0.057(2) Uiso 0.5 1 d DG . P D 4
N45 N 0.5345(3) 0.70032(12) 0.40157(19) 0.054(2) Uiso 0.5 1 d DG . P D 4
C219 C 0.5138(4) 0.66014(14) 0.4490(3) 0.080(4) Uiso 0.5 1 d D . P D 4
H21J H 0.5332 0.6515 0.4402 0.120 Uiso 0.5 1 calc R U P D 4
H21K H 0.5198 0.6619 0.4705 0.120 Uiso 0.5 1 calc R U P D 4
H21L H 0.4872 0.6549 0.4468 0.120 Uiso 0.5 1 calc R U P D 4
C220 C 0.4623(3) 0.69617(16) 0.46251(19) 0.068(4) Uiso 0.5 1 d D . P D 4
H22D H 0.4397 0.7030 0.4536 0.081 Uiso 0.5 1 calc R U P D 4
H22E H 0.4528 0.6836 0.4684 0.081 Uiso 0.5 1 calc R U P D 4
C221 C 0.4757(2) 0.70641(12) 0.49048(16) 0.064(3) Uiso 0.5 1 d DG . P D 4
C222 C 0.4513(2) 0.71916(16) 0.5051(2) 0.078(4) Uiso 0.5 1 d DG . P D 4
H222 H 0.4255 0.7216 0.4976 0.094 Uiso 0.5 1 calc R U P D 4
C223 C 0.4646(3) 0.72830(17) 0.5309(3) 0.078(4) Uiso 0.5 1 d G . P D 4
H223 H 0.4480 0.7370 0.5409 0.094 Uiso 0.5 1 calc R U P D 4
C224 C 0.5024(3) 0.72470(15) 0.5419(2) 0.086(5) Uiso 0.5 1 d DG . P D 4
H224 H 0.5115 0.7310 0.5595 0.103 Uiso 0.5 1 calc R U P D 4
C225 C 0.5268(2) 0.71196(11) 0.52728(18) 0.056(3) Uiso 0.5 1 d DG . P D 4
C226 C 0.5134(2) 0.70282(10) 0.50155(17) 0.063(3) Uiso 0.5 1 d DG . P D 4
H226 H 0.5301 0.6941 0.4915 0.075 Uiso 0.5 1 calc R U P D 4
C227 C 0.5673(2) 0.70826(15) 0.5391(2) 0.065(3) Uiso 0.5 1 d D . P D 4
H22F H 0.5722 0.6947 0.5373 0.078 Uiso 0.5 1 calc R U P D 4
H22G H 0.5671 0.7112 0.5609 0.078 Uiso 0.5 1 calc R U P D 4
C228 C 0.5691(3) 0.73506(19) 0.4804(3) 0.066(3) Uiso 0.5 1 d D . P D 4
H22H H 0.5445 0.7293 0.4875 0.099 Uiso 0.5 1 calc R U P D 4
H22I H 0.5662 0.7487 0.4808 0.099 Uiso 0.5 1 calc R U P D 4
H22J H 0.5746 0.7309 0.4598 0.099 Uiso 0.5 1 calc R U P D 4
C229 C 0.6026(2) 0.72942(11) 0.50071(16) 0.050(3) Uiso 0.5 1 d DG . P D 4
C230 C 0.60193(19) 0.71823(9) 0.52523(16) 0.057(3) Uiso 0.5 1 d DG . P D 4
C231 C 0.6391(2) 0.71716(10) 0.53625(16) 0.055(3) Uiso 0.5 1 d DG . P D 4
N48 N 0.66280(19) 0.72769(13) 0.51853(19) 0.052(2) Uiso 0.5 1 d DG . P D 4
N47 N 0.6402(2) 0.73527(12) 0.49657(18) 0.049(2) Uiso 0.5 1 d DG . P D 4
C232 C 0.6523(4) 0.70625(17) 0.5633(2) 0.069(4) Uiso 0.5 1 d D . P D 4
H23D H 0.6808 0.7079 0.5663 0.104 Uiso 0.5 1 calc R U P D 4
H23E H 0.6381 0.7107 0.5812 0.104 Uiso 0.5 1 calc R U P D 4
H23F H 0.6466 0.6930 0.5602 0.104 Uiso 0.5 1 calc R U P D 4
Cu25 Cu 0.80301(5) 0.61195(2) 0.51624(3) 0.0735(4) Uani 1 1 d . . . E 5
Cu26 Cu 0.74722(5) 0.59702(3) 0.46322(3) 0.0916(6) Uani 1 1 d . . . E 5
Cu27 Cu 0.84029(4) 0.58686(2) 0.46577(3) 0.0653(4) Uani 1 1 d . . . E 5
Cu28 Cu 0.90350(6) 0.66753(2) 0.38343(4) 0.1028(7) Uani 1 1 d . . . E 5
Cu29 Cu 0.86181(6) 0.64525(2) 0.33277(4) 0.0916(6) Uani 1 1 d . . . E 5
Cu30 Cu 0.92908(5) 0.62381(2) 0.36963(3) 0.0749(5) Uani 1 1 d . . . E 5
S13 S 0.66190(10) 0.65464(5) 0.52735(7) 0.1008(11) Uani 1 1 d . . . E 5
S14 S 0.64019(7) 0.71048(3) 0.41845(5) 0.0654(6) Uani 1 1 d . . . E 5
S15 S 0.78664(11) 0.71658(5) 0.33064(8) 0.1073(12) Uani 1 1 d . . . E 5
C233 C 0.7515(3) 0.64431(12) 0.55535(18) 0.107(4) Uani 1 1 d D U . E 5
H23G H 0.7335 0.6542 0.5620 0.161 Uiso 1 1 calc R U . E 5
H23H H 0.7771 0.6498 0.5499 0.161 Uiso 1 1 calc R U . E 5
H23I H 0.7552 0.6353 0.5717 0.161 Uiso 1 1 calc R U . E 5
C234 C 0.73404(19) 0.63457(8) 0.52837(12) 0.086(3) Uani 1 1 d DG U . E 5
C235 C 0.69850(17) 0.63764(7) 0.51532(14) 0.088(3) Uani 1 1 d DG U . E 5
C236 C 0.69488(17) 0.62580(9) 0.49178(13) 0.093(3) Uani 1 1 d DG U . E 5
N50 N 0.7282(2) 0.61540(8) 0.49027(12) 0.091(3) Uani 1 1 d DG U . E 5
N49 N 0.75238(16) 0.62083(8) 0.51288(14) 0.082(2) Uani 1 1 d DG U . E 5
C237 C 0.6608(3) 0.62379(17) 0.4702(2) 0.142(6) Uani 1 1 d D U . E 5
H23J H 0.6605 0.6111 0.4620 0.213 Uiso 1 1 calc R U . E 5
H23K H 0.6639 0.6327 0.4536 0.213 Uiso 1 1 calc R U . E 5
H23L H 0.6359 0.6263 0.4808 0.213 Uiso 1 1 calc R U . E 5
C238 C 0.65845(18) 0.67051(5) 0.49643(8) 0.075(3) Uani 1 1 d G U . E 5
C239 C 0.69173(14) 0.67783(8) 0.48226(12) 0.069(2) Uani 1 1 d G U . E 5
H239 H 0.7174 0.6745 0.4891 0.082 Uiso 1 1 calc R U . E 5
C240 C 0.68739(13) 0.69007(8) 0.45813(13) 0.072(3) Uani 1 1 d G U . E 5
H240 H 0.7101 0.6951 0.4484 0.087 Uiso 1 1 calc R U . E 5
C241 C 0.64978(16) 0.69499(7) 0.44817(10) 0.054(2) Uani 1 1 d G U . E 5
C242 C 0.61650(13) 0.68767(8) 0.46234(13) 0.071(3) Uani 1 1 d G U . E 5
H242 H 0.5908 0.6910 0.4555 0.085 Uiso 1 1 calc R U . E 5
C243 C 0.62084(15) 0.67542(7) 0.48647(12) 0.068(2) Uani 1 1 d G U . E 5
H243 H 0.5981 0.6704 0.4962 0.081 Uiso 1 1 calc R U . E 5
C244 C 0.68098(11) 0.71120(8) 0.39442(7) 0.064(2) Uani 1 1 d G U . E 5
C245 C 0.70340(17) 0.69537(7) 0.38823(12) 0.067(2) Uani 1 1 d G U . E 5
H245 H 0.6966 0.6838 0.3972 0.081 Uiso 1 1 calc R U . E 5
C246 C 0.73571(18) 0.69655(8) 0.36889(15) 0.081(3) Uani 1 1 d G U . E 5
H246 H 0.7510 0.6857 0.3647 0.097 Uiso 1 1 calc R U . E 5
C247 C 0.74561(16) 0.71355(10) 0.35575(12) 0.079(3) Uani 1 1 d G U . E 5
C248 C 0.7232(2) 0.72938(7) 0.36194(13) 0.075(3) Uani 1 1 d G U . E 5
H248 H 0.7300 0.7410 0.3530 0.090 Uiso 1 1 calc R U . E 5
C249 C 0.69087(17) 0.72820(7) 0.38128(12) 0.068(2) Uani 1 1 d G U . E 5
H249 H 0.6756 0.7390 0.3855 0.081 Uiso 1 1 calc R U . E 5
C250 C 0.8551(3) 0.71168(13) 0.3841(2) 0.135(6) Uani 1 1 d D U . E 5
H25A H 0.8511 0.7238 0.3741 0.202 Uiso 1 1 calc R U . E 5
H25B H 0.8828 0.7106 0.3905 0.202 Uiso 1 1 calc R U . E 5
H25C H 0.8377 0.7108 0.4017 0.202 Uiso 1 1 calc R U . E 5
C251 C 0.84548(18) 0.69631(7) 0.36251(13) 0.071(3) Uani 1 1 d DG U . E 5
C252 C 0.81837(15) 0.69679(7) 0.34013(13) 0.086(3) Uani 1 1 d DG U . E 5
C253 C 0.81895(17) 0.68009(9) 0.32598(12) 0.087(3) Uani 1 1 d DG U . E 5
N52 N 0.84641(19) 0.66929(7) 0.33962(14) 0.086(3) Uani 1 1 d DG U . E 5
N51 N 0.86281(16) 0.67932(8) 0.36220(13) 0.085(3) Uani 1 1 d DG U . E 5
C254 C 0.7935(3) 0.67436(17) 0.29972(18) 0.136(6) Uani 1 1 d D U . E 5
H25D H 0.7762 0.6848 0.2940 0.205 Uiso 1 1 calc R U . E 5
H25E H 0.7773 0.6636 0.3055 0.205 Uiso 1 1 calc R U . E 5
H25F H 0.8104 0.6710 0.2826 0.205 Uiso 1 1 calc R U . E 5
C255 C 0.7093(2) 0.57036(15) 0.4049(2) 0.130(5) Uani 1 1 d D U . E 5
H25G H 0.6937 0.5761 0.4211 0.195 Uiso 1 1 calc R U . E 5
H25H H 0.6989 0.5578 0.4007 0.195 Uiso 1 1 calc R U . E 5
H25I H 0.7074 0.5780 0.3866 0.195 Uiso 1 1 calc R U . E 5
C256 C 0.75161(14) 0.56897(8) 0.41456(11) 0.084(3) Uani 1 1 d DG U . E 5
C257 C 0.77971(17) 0.55737(6) 0.40369(9) 0.081(3) Uani 1 1 d DG U . E 5
C258 C 0.81368(15) 0.56080(7) 0.41878(11) 0.072(3) Uani 1 1 d DG U . E 5
N54 N 0.80657(16) 0.57452(7) 0.43897(10) 0.068(2) Uani 1 1 d DG U . E 5
N53 N 0.76820(17) 0.57957(7) 0.43636(11) 0.079(2) Uani 1 1 d DG U . E 5
C259 C 0.8534(2) 0.55168(11) 0.41519(19) 0.084(3) Uani 1 1 d D U . E 5
H25J H 0.8743 0.5611 0.4175 0.126 Uiso 1 1 calc R U . E 5
H25K H 0.8553 0.5460 0.3951 0.126 Uiso 1 1 calc R U . E 5
H25L H 0.8566 0.5420 0.4306 0.126 Uiso 1 1 calc R U . E 5
C260 C 0.7739(3) 0.54302(9) 0.37889(12) 0.095(4) Uani 1 1 d D U . E 5
H26A H 0.7946 0.5333 0.3807 0.114 Uiso 1 1 calc R U . E 5
H26B H 0.7479 0.5369 0.3817 0.114 Uiso 1 1 calc R U . E 5
C261 C 0.77559(18) 0.55124(6) 0.34766(10) 0.076(3) Uani 1 1 d DG U . E 5
C262 C 0.74196(15) 0.55197(9) 0.32961(14) 0.100(4) Uani 1 1 d DG U . E 5
H262 H 0.7175 0.5472 0.3370 0.119 Uiso 1 1 calc R U . E 5
C263 C 0.74412(17) 0.55960(11) 0.30081(14) 0.098(4) Uani 1 1 d G U . E 5
H263 H 0.7211 0.5601 0.2885 0.118 Uiso 1 1 calc R U . E 5
C264 C 0.7799(2) 0.56651(8) 0.29005(10) 0.081(3) Uani 1 1 d DG U . E 5
H264 H 0.7814 0.5717 0.2704 0.097 Uiso 1 1 calc R U . E 5
C265 C 0.81353(16) 0.56578(6) 0.30811(11) 0.073(3) Uani 1 1 d DG U . E 5
C266 C 0.81137(15) 0.55815(6) 0.33691(11) 0.066(2) Uani 1 1 d DG U . E 5
H266 H 0.8344 0.5577 0.3492 0.080 Uiso 1 1 calc R U . E 5
C267 C 0.8528(2) 0.57325(9) 0.29740(17) 0.095(4) Uani 1 1 d D U . E 5
H26C H 0.8510 0.5756 0.2754 0.114 Uiso 1 1 calc R U . E 5
H26D H 0.8731 0.5635 0.3006 0.114 Uiso 1 1 calc R U . E 5
C268 C 0.8152(2) 0.61329(13) 0.28973(17) 0.096(4) Uani 1 1 d D U . E 5
H26E H 0.7921 0.6059 0.2956 0.144 Uiso 1 1 calc R U . E 5
H26F H 0.8216 0.6109 0.2685 0.144 Uiso 1 1 calc R U . E 5
H26G H 0.8093 0.6266 0.2925 0.144 Uiso 1 1 calc R U . E 5
C269 C 0.84979(15) 0.60800(7) 0.30902(10) 0.084(3) Uani 1 1 d DG U . E 5
C270 C 0.86641(15) 0.59100(6) 0.31270(10) 0.075(3) Uani 1 1 d DG U . E 5
C271 C 0.89688(15) 0.59279(7) 0.33222(11) 0.076(3) Uani 1 1 d DG U . E 5
N56 N 0.89908(16) 0.61089(8) 0.34059(11) 0.073(2) Uani 1 1 d DG U . E 5
N55 N 0.86998(18) 0.62029(6) 0.32625(12) 0.074(2) Uani 1 1 d DG U . E 5
C272 C 0.9243(2) 0.57799(12) 0.3435(2) 0.109(4) Uani 1 1 d D U . E 5
H27D H 0.9091 0.5667 0.3484 0.163 Uiso 1 1 calc R U . E 5
H27E H 0.9380 0.5825 0.3616 0.163 Uiso 1 1 calc R U . E 5
H27F H 0.9439 0.5751 0.3278 0.163 Uiso 1 1 calc R U . E 5
C273 C 0.9419(2) 0.59175(12) 0.47530(18) 0.095(4) Uani 1 1 d D U . E 5
H27I H 0.9293 0.5818 0.4635 0.143 Uiso 1 1 calc R U . E 5
H27J H 0.9647 0.5867 0.4862 0.143 Uiso 1 1 calc R U . E 5
H27K H 0.9507 0.6017 0.4617 0.143 Uiso 1 1 calc R U . E 5
C274 C 0.91251(14) 0.59951(7) 0.49752(10) 0.071(3) Uani 1 1 d DG U . E 5
C275 C 0.91984(13) 0.60830(7) 0.52389(11) 0.081(3) Uani 1 1 d DG U . E 5
C276 C 0.88473(16) 0.61281(7) 0.53651(9) 0.074(3) Uani 1 1 d DG U . E 5
N58 N 0.85571(12) 0.60680(8) 0.51794(12) 0.068(2) Uani 1 1 d DG U . E 5
N57 N 0.87288(15) 0.59858(7) 0.49384(10) 0.069(2) Uani 1 1 d DG U . E 5
C277 C 0.8771(3) 0.62269(11) 0.56579(15) 0.103(4) Uani 1 1 d D U . E 5
H27L H 0.8489 0.6218 0.5708 0.155 Uiso 1 1 calc R U . E 5
H27M H 0.8847 0.6359 0.5638 0.155 Uiso 1 1 calc R U . E 5
H27N H 0.8928 0.6169 0.5818 0.155 Uiso 1 1 calc R U . E 5
C278 C 0.95974(18) 0.61220(11) 0.53739(16) 0.100(4) Uani 1 1 d D U . E 5
H27G H 0.9556 0.6225 0.5520 0.121 Uiso 1 1 calc R U . E 5
H27H H 0.9665 0.6010 0.5495 0.121 Uiso 1 1 calc R U . E 5
C279 C 0.99617(16) 0.61712(7) 0.52043(11) 0.079(3) Uani 1 1 d DG U . E 5
C280 C 1.0322(2) 0.60857(8) 0.52653(15) 0.106(4) Uani 1 1 d DG U . E 5
H280 H 1.0340 0.5993 0.5419 0.127 Uiso 1 1 calc R U . E 5
C281 C 1.06575(16) 0.61352(11) 0.51016(19) 0.112(4) Uani 1 1 d G U . E 5
H281 H 1.0904 0.6077 0.5143 0.135 Uiso 1 1 calc R U . E 5
C282 C 1.06319(15) 0.62702(10) 0.48769(15) 0.104(4) Uani 1 1 d DG U . E 5
H282 H 1.0861 0.6304 0.4765 0.125 Uiso 1 1 calc R U . E 5
C283 C 1.02712(18) 0.63557(8) 0.48158(11) 0.087(3) Uani 1 1 d DG U . E 5
C284 C 0.99360(14) 0.63062(7) 0.49795(12) 0.062(2) Uani 1 1 d DG U . E 5
H284 H 0.9689 0.6365 0.4938 0.074 Uiso 1 1 calc R U . E 5
C285 C 1.0243(2) 0.65023(11) 0.45763(15) 0.110(4) Uani 1 1 d D U . E 5
H28C H 1.0501 0.6506 0.4470 0.132 Uiso 1 1 calc R U . E 5
H28D H 1.0212 0.6624 0.4679 0.132 Uiso 1 1 calc R U . E 5
C286 C 1.0097(3) 0.61599(11) 0.4148(2) 0.104(4) Uani 1 1 d D U . E 5
H28E H 1.0057 0.6091 0.4336 0.156 Uiso 1 1 calc R U . E 5
H28F H 1.0380 0.6187 0.4122 0.156 Uiso 1 1 calc R U . E 5
H28G H 1.0004 0.6084 0.3977 0.156 Uiso 1 1 calc R U . E 5
C287 C 0.98684(17) 0.63404(7) 0.41582(12) 0.086(3) Uani 1 1 d DG U . E 5
C288 C 0.99263(16) 0.64890(8) 0.43406(10) 0.088(3) Uani 1 1 d DG U . E 5
C289 C 0.96519(18) 0.66193(7) 0.42713(12) 0.088(3) Uani 1 1 d DG U . E 5
N60 N 0.94245(16) 0.65512(8) 0.40462(13) 0.090(3) Uani 1 1 d DG U . E 5
N59 N 0.95583(18) 0.63789(8) 0.39763(12) 0.083(3) Uani 1 1 d DG U . E 5
C290 C 0.9591(3) 0.68088(11) 0.4409(2) 0.132(5) Uani 1 1 d D U . E 5
H29A H 0.9708 0.6904 0.4278 0.198 Uiso 1 1 calc R U . E 5
H29B H 0.9719 0.6813 0.4608 0.198 Uiso 1 1 calc R U . E 5
H29C H 0.9307 0.6833 0.4432 0.198 Uiso 1 1 calc R U . E 5
Cu31 Cu 0.10689(5) 0.46468(2) 0.29095(3) 0.0625(4) Uani 1 1 d . . . . .
Cu32 Cu 0.04307(5) 0.46780(2) 0.34343(3) 0.0682(4) Uani 1 1 d . . . . .
Cu33 Cu 0.06072(4) 0.50313(2) 0.30074(3) 0.0585(4) Uani 1 1 d . . . . .
Cu34 Cu 0.45712(4) 0.69799(2) 0.65605(3) 0.0519(3) Uani 1 1 d . . . . .
Cu35 Cu 0.39462(4) 0.70277(2) 0.70894(2) 0.0475(3) Uani 1 1 d . . . . .
Cu36 Cu 0.43953(4) 0.66335(2) 0.69978(3) 0.0535(3) Uani 1 1 d . . . . .
Cu37 Cu 1.10673(4) 0.63118(2) 0.70862(3) 0.0605(4) Uani 1 1 d . . . . .
Cu38 Cu 1.04134(4) 0.63440(2) 0.65699(3) 0.0645(4) Uani 1 1 d . . . . .
Cu39 Cu 1.06028(4) 0.66974(2) 0.69938(3) 0.0571(4) Uani 1 1 d . . . . .
S16 S 0.10035(11) 0.39298(4) 0.34660(8) 0.0945(10) Uani 1 1 d . . . . .
S17 S 0.0000 0.34737(5) 0.2500 0.0699(9) Uani 1 2 d S T P . .
S18 S 0.40391(8) 0.77362(3) 0.65079(6) 0.0647(6) Uani 1 1 d . . . . .
S19 S 0.5000 0.81900(4) 0.7500 0.0667(9) Uani 1 2 d S T P . .
S20 S 1.09823(12) 0.55951(4) 0.65269(8) 0.1072(13) Uani 1 1 d . . . . .
S21 S 1.0000 0.51376(5) 0.7500 0.0734(10) Uani 1 2 d S T P . .
N61 N 0.0949(3) 0.44386(9) 0.31415(17) 0.064(2) Uani 1 1 d . . . . .
N62 N 0.0709(3) 0.44590(11) 0.33928(19) 0.069(2) Uani 1 1 d . . . . .
N63 N 0.0122(3) 0.48852(10) 0.34710(17) 0.065(2) Uani 1 1 d . . . . .
N64 N 0.0202(2) 0.50424(9) 0.32855(16) 0.0606(19) Uani 1 1 d . . . . .
N65 N -0.1197(3) 0.48511(10) 0.23325(18) 0.072(2) Uani 1 1 d . . . . .
N66 N -0.1007(3) 0.50183(10) 0.22766(17) 0.064(2) Uani 1 1 d . . . . .
N67 N 0.4302(2) 0.72038(9) 0.65988(15) 0.0532(17) Uani 1 1 d . . . . .
N68 N 0.4060(2) 0.72312(8) 0.68465(14) 0.0479(15) Uani 1 1 d . . . . .
N69 N 0.3819(2) 0.68278(9) 0.73380(15) 0.0530(17) Uani 1 1 d . . . . .
N70 N 0.3997(2) 0.66556(9) 0.72841(15) 0.0564(18) Uani 1 1 d . . . . .
N71 N 0.5116(2) 0.67690(9) 0.84664(14) 0.0495(16) Uani 1 1 d . . . . .
N72 N 0.5193(2) 0.66165(9) 0.82805(14) 0.0512(17) Uani 1 1 d . . . . .
N73 N 1.0940(2) 0.61013(9) 0.68526(15) 0.0579(19) Uani 1 1 d . . . . .
N74 N 1.0687(3) 0.61251(10) 0.66097(19) 0.068(2) Uani 1 1 d . . . . .
N75 N 1.0110(2) 0.65534(10) 0.65358(16) 0.0611(19) Uani 1 1 d . . . . .
N76 N 1.0190(2) 0.67095(9) 0.67157(16) 0.0601(19) Uani 1 1 d . . . . .
N77 N 0.8805(3) 0.65162(11) 0.76775(17) 0.074(2) Uani 1 1 d . . . . .
N78 N 0.9000(3) 0.66841(10) 0.77197(17) 0.067(2) Uani 1 1 d . . . . .
C291 C 0.1358(4) 0.41923(16) 0.2901(2) 0.098(4) Uani 1 1 d . . . . .
H29D H 0.1351 0.4056 0.2891 0.147 Uiso 1 1 calc R U . . .
H29E H 0.1627 0.4234 0.2951 0.147 Uiso 1 1 calc R U . . .
H29F H 0.1281 0.4245 0.2705 0.147 Uiso 1 1 calc R U . . .
C292 C 0.1078(3) 0.42580(14) 0.3138(2) 0.070(3) Uani 1 1 d . . . . .
C293 C 0.0933(3) 0.41633(14) 0.3376(2) 0.076(3) Uani 1 1 d . . . . .
C294 C 0.0697(4) 0.42944(16) 0.3543(3) 0.081(3) Uani 1 1 d . . . . .
C295 C 0.0493(6) 0.4278(2) 0.3853(4) 0.167(9) Uani 1 1 d . . . . .
H29G H 0.0336 0.4163 0.3860 0.251 Uiso 1 1 calc R U . . .
H29H H 0.0320 0.4386 0.3884 0.251 Uiso 1 1 calc R U . . .
H29I H 0.0695 0.4275 0.4012 0.251 Uiso 1 1 calc R U . . .
C296 C 0.0708(3) 0.38173(13) 0.3187(2) 0.073(3) Uani 1 1 d . . . . .
C297 C 0.0362(3) 0.38946(14) 0.3065(2) 0.081(3) Uani 1 1 d . . . . .
H297 H 0.0273 0.4013 0.3133 0.098 Uiso 1 1 calc R U . . .
C298 C 0.0149(3) 0.38008(14) 0.2846(2) 0.076(3) Uani 1 1 d . . . . .
H298 H -0.0079 0.3858 0.2760 0.091 Uiso 1 1 calc R U . . .
C299 C 0.0267(3) 0.36210(13) 0.2750(2) 0.067(2) Uani 1 1 d . . . . .
C300 C 0.0588(3) 0.35416(12) 0.2899(2) 0.067(3) Uani 1 1 d . . . . .
H300 H 0.0656 0.3416 0.2853 0.081 Uiso 1 1 calc R U . . .
C301 C 0.0806(3) 0.36325(12) 0.3104(2) 0.066(3) Uani 1 1 d . . . . .
H301 H 0.1028 0.3573 0.3194 0.079 Uiso 1 1 calc R U . . .
C302 C -0.0357(3) 0.47905(13) 0.3858(2) 0.080(3) Uani 1 1 d . . . . .
H30C H -0.0155 0.4695 0.3895 0.120 Uiso 1 1 calc R U . . .
H30D H -0.0598 0.4731 0.3781 0.120 Uiso 1 1 calc R U . . .
H30E H -0.0418 0.4855 0.4048 0.120 Uiso 1 1 calc R U . . .
C303 C -0.0207(3) 0.49274(13) 0.3634(2) 0.065(2) Uani 1 1 d . . . . .
C304 C -0.0343(3) 0.51017(12) 0.3562(2) 0.062(2) Uani 1 1 d . . . . .
C305 C -0.0081(3) 0.51714(12) 0.33427(19) 0.060(2) Uani 1 1 d . . . . .
C306 C -0.0077(3) 0.53525(12) 0.3182(2) 0.074(3) Uani 1 1 d . . . . .
H30F H -0.0216 0.5447 0.3303 0.111 Uiso 1 1 calc R U . . .
H30G H -0.0210 0.5339 0.2986 0.111 Uiso 1 1 calc R U . . .
H30H H 0.0198 0.5392 0.3150 0.111 Uiso 1 1 calc R U . . .
C307 C -0.0693(3) 0.51999(13) 0.3712(2) 0.070(3) Uani 1 1 d . . . . .
H30A H -0.0674 0.5184 0.3933 0.084 Uiso 1 1 calc R U . . .
H30B H -0.0679 0.5335 0.3667 0.084 Uiso 1 1 calc R U . . .
C308 C -0.1087(3) 0.51256(12) 0.3605(2) 0.064(2) Uani 1 1 d . . . . .
C309 C -0.1323(4) 0.50139(14) 0.3790(2) 0.078(3) Uani 1 1 d . . . . .
H309 H -0.1238 0.4983 0.3988 0.093 Uiso 1 1 calc R U . . .
C310 C -0.1678(4) 0.49494(16) 0.3685(3) 0.088(3) Uani 1 1 d . . . . .
H310 H -0.1836 0.4875 0.3815 0.106 Uiso 1 1 calc R U . . .
C311 C -0.1816(4) 0.49866(15) 0.3405(3) 0.080(3) Uani 1 1 d . . . . .
H311 H -0.2064 0.4939 0.3340 0.097 Uiso 1 1 calc R U . . .
C312 C -0.1578(4) 0.50986(14) 0.3212(2) 0.072(3) Uani 1 1 d . . . . .
C313 C -0.1216(4) 0.51657(13) 0.3312(2) 0.070(3) Uani 1 1 d . . . . .
H313 H -0.1055 0.5239 0.3182 0.084 Uiso 1 1 calc R U . . .
C314 C -0.1707(4) 0.51434(16) 0.2893(2) 0.083(3) Uani 1 1 d . . . . .
H31A H -0.1710 0.5281 0.2868 0.099 Uiso 1 1 calc R U . . .
H31B H -0.1981 0.5098 0.2865 0.099 Uiso 1 1 calc R U . . .
C315 C -0.1712(4) 0.47175(17) 0.2653(3) 0.106(4) Uani 1 1 d . . . . .
H31C H -0.1989 0.4757 0.2657 0.159 Uiso 1 1 calc R U . . .
H31D H -0.1630 0.4679 0.2856 0.159 Uiso 1 1 calc R U . . .
H31E H -0.1682 0.4612 0.2514 0.159 Uiso 1 1 calc R U . . .
C316 C -0.1461(4) 0.48737(15) 0.2550(2) 0.075(3) Uani 1 1 d . . . . .
C317 C -0.1449(3) 0.50599(15) 0.2644(2) 0.073(3) Uani 1 1 d . . . . .
C318 C -0.1149(3) 0.51446(12) 0.2474(2) 0.068(3) Uani 1 1 d . . . . .
C319 C -0.0973(4) 0.53326(13) 0.2497(2) 0.088(4) Uani 1 1 d . . . . .
H31F H -0.1137 0.5411 0.2629 0.132 Uiso 1 1 calc R U . . .
H31G H -0.0958 0.5389 0.2296 0.132 Uiso 1 1 calc R U . . .
H31H H -0.0706 0.5323 0.2582 0.132 Uiso 1 1 calc R U . . .
C320 C 0.4532(5) 0.73736(19) 0.6140(3) 0.119(6) Uani 1 1 d . . . . .
H32A H 0.4598 0.7504 0.6092 0.178 Uiso 1 1 calc R U . . .
H32B H 0.4357 0.7323 0.5983 0.178 Uiso 1 1 calc R U . . .
H32C H 0.4775 0.7299 0.6148 0.178 Uiso 1 1 calc R U . . .
C321 C 0.4324(3) 0.73656(12) 0.6445(2) 0.061(2) Uani 1 1 d . . . . .
C322 C 0.4099(3) 0.75031(11) 0.66041(19) 0.055(2) Uani 1 1 d . . . . .
C323 C 0.3937(3) 0.74089(10) 0.68500(17) 0.0482(19) Uani 1 1 d . . . . .
C324 C 0.3666(3) 0.74867(13) 0.7077(2) 0.072(3) Uani 1 1 d . . . . .
H32D H 0.3735 0.7618 0.7116 0.108 Uiso 1 1 calc R U . . .
H32E H 0.3689 0.7415 0.7265 0.108 Uiso 1 1 calc R U . . .
H32F H 0.3393 0.7479 0.7003 0.108 Uiso 1 1 calc R U . . .
C325 C 0.4328(3) 0.78493(11) 0.67915(19) 0.052(2) Uani 1 1 d . . . . .
C326 C 0.4221(3) 0.80323(11) 0.68756(18) 0.054(2) Uani 1 1 d . . . . .
H326 H 0.4005 0.8092 0.6778 0.065 Uiso 1 1 calc R U . . .
C327 C 0.4422(3) 0.81249(12) 0.70951(19) 0.059(2) Uani 1 1 d . . . . .
H327 H 0.4336 0.8246 0.7154 0.071 Uiso 1 1 calc R U . . .
C328 C 0.4758(3) 0.80450(11) 0.72376(19) 0.056(2) Uani 1 1 d . . . . .
C329 C 0.4869(3) 0.78709(11) 0.71417(19) 0.053(2) Uani 1 1 d . . . . .
H329 H 0.5101 0.7817 0.7226 0.063 Uiso 1 1 calc R U . . .
C330 C 0.4664(3) 0.77726(11) 0.6932(2) 0.055(2) Uani 1 1 d . . . . .
H330 H 0.4748 0.7650 0.6880 0.066 Uiso 1 1 calc R U . . .
C331 C 0.3309(3) 0.69686(12) 0.7663(2) 0.066(2) Uani 1 1 d . . . . .
H33C H 0.3030 0.6932 0.7673 0.099 Uiso 1 1 calc R U . . .
H33D H 0.3339 0.7073 0.7522 0.099 Uiso 1 1 calc R U . . .
H33E H 0.3399 0.7007 0.7864 0.099 Uiso 1 1 calc R U . . .
C332 C 0.3548(3) 0.68088(12) 0.75582(19) 0.057(2) Uani 1 1 d . . . . .
C333 C 0.3546(3) 0.66207(11) 0.7648(2) 0.060(2) Uani 1 1 d . . . . .
C334 C 0.3837(3) 0.65298(11) 0.74779(19) 0.059(2) Uani 1 1 d . . . . .
C335 C 0.3982(3) 0.63367(12) 0.7496(2) 0.066(3) Uani 1 1 d . . . . .
H33F H 0.3806 0.6263 0.7626 0.099 Uiso 1 1 calc R U . . .
H33G H 0.4250 0.6336 0.7581 0.099 Uiso 1 1 calc R U . . .
H33H H 0.3988 0.6282 0.7294 0.099 Uiso 1 1 calc R U . . .
C336 C 0.3278(3) 0.65418(12) 0.78986(19) 0.062(2) Uani 1 1 d . . . . .
H33A H 0.3008 0.6594 0.7872 0.074 Uiso 1 1 calc R U . . .
H33B H 0.3260 0.6405 0.7873 0.074 Uiso 1 1 calc R U . . .
C337 C 0.3411(3) 0.65822(12) 0.8211(2) 0.057(2) Uani 1 1 d . . . . .
C338 C 0.3183(3) 0.66956(13) 0.8411(2) 0.069(3) Uani 1 1 d . . . . .
H338 H 0.2936 0.6746 0.8349 0.083 Uiso 1 1 calc R U . . .
C339 C 0.3329(3) 0.67299(14) 0.8694(2) 0.073(3) Uani 1 1 d . . . . .
H339 H 0.3186 0.6810 0.8826 0.087 Uiso 1 1 calc R U . . .
C340 C 0.3682(3) 0.66498(13) 0.8790(2) 0.069(3) Uani 1 1 d . . . . .
H340 H 0.3768 0.6670 0.8992 0.083 Uiso 1 1 calc R U . . .
C341 C 0.3914(3) 0.65395(11) 0.85974(18) 0.060(2) Uani 1 1 d . . . . .
C342 C 0.3765(3) 0.65099(11) 0.83053(19) 0.057(2) Uani 1 1 d . . . . .
H342 H 0.3916 0.6437 0.8168 0.068 Uiso 1 1 calc R U . . .
C343 C 0.4299(3) 0.64582(11) 0.86991(19) 0.059(2) Uani 1 1 d . . . . .
H34A H 0.4304 0.6323 0.8649 0.071 Uiso 1 1 calc R U . . .
H34B H 0.4319 0.6470 0.8921 0.071 Uiso 1 1 calc R U . . .
C344 C 0.4640(3) 0.68658(10) 0.88600(18) 0.055(2) Uani 1 1 d . . . . .
H34C H 0.4574 0.6801 0.9048 0.082 Uiso 1 1 calc R U . . .
H34D H 0.4401 0.6926 0.8779 0.082 Uiso 1 1 calc R U . . .
H34E H 0.4842 0.6961 0.8900 0.082 Uiso 1 1 calc R U . . .
C345 C 0.4795(3) 0.67284(11) 0.86367(19) 0.054(2) Uani 1 1 d . . . . .
C346 C 0.4650(3) 0.65520(11) 0.85553(18) 0.054(2) Uani 1 1 d . . . . .
C347 C 0.4913(3) 0.64893(11) 0.83362(17) 0.055(2) Uani 1 1 d . . . . .
C348 C 0.4914(3) 0.63069(11) 0.8162(2) 0.065(3) Uani 1 1 d . . . . .
H34F H 0.4732 0.6219 0.8258 0.098 Uiso 1 1 calc R U . . .
H34G H 0.5182 0.6254 0.8162 0.098 Uiso 1 1 calc R U . . .
H34H H 0.4829 0.6330 0.7954 0.098 Uiso 1 1 calc R U . . .
C349 C 1.1359(4) 0.58605(17) 0.7083(3) 0.098(4) Uani 1 1 d . . . . .
H34I H 1.1414 0.5728 0.7051 0.147 Uiso 1 1 calc R U . . .
H34J H 1.1249 0.5879 0.7286 0.147 Uiso 1 1 calc R U . . .
H34K H 1.1605 0.5932 0.7063 0.147 Uiso 1 1 calc R U . . .
C350 C 1.1075(3) 0.59251(14) 0.6859(2) 0.072(3) Uani 1 1 d . . . . .
C351 C 1.0912(4) 0.58278(14) 0.6617(2) 0.077(3) Uani 1 1 d . . . . .
C352 C 1.0675(4) 0.59579(15) 0.6461(3) 0.091(4) Uani 1 1 d . . . . .
C353 C 1.0451(6) 0.5938(3) 0.6164(5) 0.200(11) Uani 1 1 d . . . . .
H35C H 1.0342 0.5811 0.6149 0.300 Uiso 1 1 calc R U . . .
H35D H 1.0632 0.5960 0.5995 0.300 Uiso 1 1 calc R U . . .
H35E H 1.0235 0.6029 0.6157 0.300 Uiso 1 1 calc R U . . .
C354 C 1.0692(4) 0.54814(14) 0.6806(3) 0.083(3) Uani 1 1 d . . . . .
C355 C 1.0350(4) 0.55595(14) 0.6936(3) 0.086(4) Uani 1 1 d . . . . .
H355 H 1.0264 0.5680 0.6876 0.104 Uiso 1 1 calc R U . . .
C356 C 1.0138(3) 0.54626(13) 0.7152(2) 0.073(3) Uani 1 1 d . . . . .
H356 H 0.9906 0.5517 0.7235 0.087 Uiso 1 1 calc R U . . .
C357 C 1.0264(3) 0.52832(12) 0.7250(2) 0.065(2) Uani 1 1 d . . . . .
C358 C 1.0584(3) 0.52024(13) 0.7097(2) 0.074(3) Uani 1 1 d . . . . .
H358 H 1.0654 0.5077 0.7141 0.089 Uiso 1 1 calc R U . . .
C359 C 1.0798(3) 0.52981(12) 0.6888(2) 0.072(3) Uani 1 1 d . . . . .
H359 H 1.1021 0.5241 0.6797 0.086 Uiso 1 1 calc R U . . .
C360 C 0.9621(3) 0.64578(13) 0.6151(2) 0.073(3) Uani 1 1 d . . . . .
H36F H 0.9823 0.6364 0.6103 0.110 Uiso 1 1 calc R U . . .
H36G H 0.9540 0.6522 0.5966 0.110 Uiso 1 1 calc R U . . .
H36H H 0.9390 0.6396 0.6242 0.110 Uiso 1 1 calc R U . . .
C361 C 0.9786(3) 0.65956(13) 0.63683(19) 0.061(2) Uani 1 1 d . . . . .
C362 C 0.9653(3) 0.67702(13) 0.6439(2) 0.065(2) Uani 1 1 d . . . . .
C363 C 0.9912(3) 0.68407(12) 0.66555(18) 0.058(2) Uani 1 1 d . . . . .
C364 C 0.9922(3) 0.70249(13) 0.6819(2) 0.077(3) Uani 1 1 d . . . . .
H36I H 0.9774 0.7118 0.6702 0.116 Uiso 1 1 calc R U . . .
H36J H 1.0197 0.7066 0.6842 0.116 Uiso 1 1 calc R U . . .
H36K H 0.9801 0.7011 0.7018 0.116 Uiso 1 1 calc R U . . .
C365 C 0.9302(3) 0.68697(14) 0.6295(2) 0.076(3) Uani 1 1 d . . . . .
H36D H 0.9317 0.7005 0.6343 0.091 Uiso 1 1 calc R U . . .
H36E H 0.9319 0.6856 0.6073 0.091 Uiso 1 1 calc R U . . .
C366 C 0.8908(3) 0.67944(12) 0.6402(2) 0.064(2) Uani 1 1 d . . . . .
C367 C 0.8660(3) 0.66832(14) 0.6211(2) 0.072(3) Uani 1 1 d . . . . .
H367 H 0.8742 0.6656 0.6010 0.086 Uiso 1 1 calc R U . . .
C368 C 0.8300(4) 0.66150(16) 0.6316(2) 0.079(3) Uani 1 1 d . . . . .
H368 H 0.8139 0.6540 0.6188 0.094 Uiso 1 1 calc R U . . .
C369 C 0.8180(3) 0.66540(16) 0.6595(3) 0.079(3) Uani 1 1 d . . . . .
H369 H 0.7933 0.6607 0.6664 0.095 Uiso 1 1 calc R U . . .
C370 C 0.8412(3) 0.67646(14) 0.6792(2) 0.069(3) Uani 1 1 d . . . . .
C371 C 0.8780(4) 0.68281(13) 0.6693(2) 0.071(3) Uani 1 1 d . . . . .
H371 H 0.8945 0.6895 0.6828 0.085 Uiso 1 1 calc R U . . .
C372 C 0.8288(3) 0.68086(15) 0.7109(2) 0.078(3) Uani 1 1 d . . . . .
H37A H 0.8014 0.6763 0.7138 0.094 Uiso 1 1 calc R U . . .
H37B H 0.8285 0.6946 0.7133 0.094 Uiso 1 1 calc R U . . .
C373 C 0.8278(4) 0.63761(16) 0.7357(3) 0.092(4) Uani 1 1 d . . . . .
H37C H 0.8019 0.6423 0.7293 0.138 Uiso 1 1 calc R U . . .
H37D H 0.8242 0.6288 0.7524 0.138 Uiso 1 1 calc R U . . .
H37E H 0.8408 0.6313 0.7188 0.138 Uiso 1 1 calc R U . . .
C374 C 0.8532(4) 0.65371(17) 0.7461(2) 0.084(3) Uani 1 1 d . . . . .
C375 C 0.8550(3) 0.67251(15) 0.7359(2) 0.072(3) Uani 1 1 d . . . . .
C376 C 0.8850(4) 0.68066(14) 0.7523(2) 0.072(3) Uani 1 1 d . . . . .
C377 C 0.9024(4) 0.70006(13) 0.7505(2) 0.083(3) Uani 1 1 d . . . . .
H37F H 0.8869 0.7076 0.7363 0.125 Uiso 1 1 calc R U . . .
H37G H 0.9299 0.6993 0.7434 0.125 Uiso 1 1 calc R U . . .
H37H H 0.9018 0.7059 0.7705 0.125 Uiso 1 1 calc R U . . .

loop_
_atom_site_aniso_label
_atom_site_aniso_U_11
_atom_site_aniso_U_22
_atom_site_aniso_U_33
_atom_site_aniso_U_23
_atom_site_aniso_U_13
_atom_site_aniso_U_12
Cu1 0.085(2) 0.0597(13) 0.0731(17) 0.0231(12) -0.0142(13) 0.0058(14)
Cu2 0.112(4) 0.042(3) 0.082(4) 0.008(2) -0.019(3) -0.010(2)
Cu3 0.071(7) 0.0589(14) 0.0666(11) 0.0207(10) -0.023(5) -0.013(5)
Cu4 0.091(2) 0.0629(13) 0.0523(10) 0.0072(9) -0.0053(16) -0.0111(15)
Cu5 0.086(2) 0.056(2) 0.0548(11) 0.0051(13) -0.0143(13) -0.0179(12)
Cu6 0.079(5) 0.050(3) 0.041(3) 0.003(2) 0.000(3) -0.019(3)
S1 0.085(2) 0.062(2) 0.089(3) -0.0198(19) -0.021(2) -0.0110(18)
S2 0.029(5) 0.0685(16) 0.070(2) -0.0110(14) 0.013(3) 0.004(3)
S3 0.092(3) 0.097(3) 0.078(3) -0.023(2) -0.030(2) 0.008(2)
Cu7 0.085(2) 0.0597(13) 0.0731(17) 0.0231(12) -0.0142(13) 0.0058(14)
Cu8 0.112(4) 0.042(3) 0.082(4) 0.008(2) -0.019(3) -0.010(2)
Cu9 0.071(7) 0.0589(14) 0.0666(11) 0.0207(10) -0.023(5) -0.013(5)
Cu10 0.091(2) 0.0629(13) 0.0523(10) 0.0072(9) -0.0053(16) -0.0111(15)
Cu11 0.086(2) 0.056(2) 0.0548(11) 0.0051(13) -0.0143(13) -0.0179(12)
Cu12 0.079(5) 0.050(3) 0.041(3) 0.003(2) 0.000(3) -0.019(3)
S4 0.085(2) 0.062(2) 0.089(3) -0.0198(19) -0.021(2) -0.0110(18)
S5 0.029(5) 0.0685(16) 0.070(2) -0.0110(14) 0.013(3) 0.004(3)
S6 0.092(3) 0.097(3) 0.078(3) -0.023(2) -0.030(2) 0.008(2)
Cu13 0.080(3) 0.0480(12) 0.0539(19) 0.0133(12) 0.0020(13) 0.0062(15)
Cu14 0.0764(10) 0.043(3) 0.044(3) 0.0076(17) 0.005(2) -0.0033(18)
Cu15 0.051(4) 0.0465(13) 0.031(4) 0.015(2) 0.017(2) 0.000(2)
Cu16 0.0632(18) 0.0508(15) 0.0557(11) 0.0005(10) -0.0108(13) -0.0061(10)
Cu17 0.0610(11) 0.0385(11) 0.0550(10) -0.0047(10) -0.0127(8) -0.0015(10)
Cu18 0.048(2) 0.034(3) 0.0427(9) 0.0049(17) 0.0028(13) -0.0184(13)
S7 0.074(2) 0.0494(18) 0.091(2) -0.0259(17) -0.0233(18) 0.0100(15)
S8 0.028(4) 0.0654(15) 0.0667(15) -0.0109(11) -0.002(3) -0.002(3)
S9 0.069(2) 0.0577(19) 0.070(2) -0.0110(15) -0.0270(16) 0.0106(15)
Cu19 0.080(3) 0.0480(12) 0.0539(19) 0.0133(12) 0.0020(13) 0.0062(15)
Cu20 0.0764(10) 0.043(3) 0.044(3) 0.0076(17) 0.005(2) -0.0033(18)
Cu21 0.051(4) 0.0465(13) 0.031(4) 0.015(2) 0.017(2) 0.000(2)
Cu22 0.0632(18) 0.0508(15) 0.0557(11) 0.0005(10) -0.0108(13) -0.0061(10)
Cu23 0.0610(11) 0.0385(11) 0.0550(10) -0.0047(10) -0.0127(8) -0.0015(10)
Cu24 0.048(2) 0.034(3) 0.0427(9) 0.0049(17) 0.0028(13) -0.0184(13)
S10 0.074(2) 0.0494(18) 0.091(2) -0.0259(17) -0.0233(18) 0.0100(15)
S11 0.028(4) 0.0654(15) 0.0667(15) -0.0109(11) -0.002(3) -0.002(3)
S12 0.069(2) 0.0577(19) 0.070(2) -0.0110(15) -0.0270(16) 0.0106(15)
Cu25 0.0958(11) 0.0710(10) 0.0538(8) 0.0066(7) -0.0004(7) 0.0003(8)
Cu26 0.0886(12) 0.1338(16) 0.0525(9) 0.0094(9) 0.0071(8) -0.0325(11)
Cu27 0.0824(10) 0.0684(9) 0.0450(7) -0.0054(6) -0.0085(6) -0.0200(7)
Cu28 0.1367(17) 0.0681(11) 0.1034(14) -0.0424(10) 0.0568(12) -0.0298(10)
Cu29 0.1407(16) 0.0459(9) 0.0883(12) -0.0109(8) 0.0355(11) -0.0168(9)
Cu30 0.0992(12) 0.0623(9) 0.0632(9) -0.0259(7) 0.0200(8) -0.0156(8)
S13 0.090(2) 0.136(3) 0.0761(19) 0.0442(19) 0.0219(16) 0.0085(19)
S14 0.0653(14) 0.0656(15) 0.0652(14) 0.0115(11) 0.0031(11) -0.0029(11)
S15 0.131(3) 0.083(2) 0.108(2) 0.0167(18) 0.053(2) -0.0131(19)
C233 0.105(9) 0.086(8) 0.131(10) -0.007(7) 0.006(8) 0.010(7)
C234 0.098(7) 0.071(6) 0.089(6) 0.016(5) 0.000(6) 0.002(5)
C235 0.089(6) 0.095(7) 0.078(6) 0.017(5) 0.006(5) 0.001(5)
C236 0.087(7) 0.113(7) 0.080(6) 0.003(6) 0.003(5) -0.005(6)
N50 0.102(6) 0.105(6) 0.064(5) 0.000(5) 0.014(5) -0.011(5)
N49 0.096(6) 0.087(5) 0.063(5) 0.001(4) 0.009(4) 0.001(5)
C237 0.103(10) 0.227(14) 0.096(9) 0.011(10) 0.011(8) 0.000(10)
C238 0.073(6) 0.084(6) 0.069(5) 0.016(5) 0.015(5) 0.001(5)
C239 0.066(5) 0.075(6) 0.065(5) 0.014(4) -0.001(4) -0.004(4)
C240 0.074(5) 0.074(6) 0.069(5) 0.019(4) 0.011(4) -0.012(5)
C241 0.041(4) 0.064(5) 0.058(5) 0.009(4) 0.002(3) -0.002(3)
C242 0.063(5) 0.075(6) 0.073(5) 0.013(5) 0.002(4) -0.008(4)
C243 0.058(5) 0.075(6) 0.070(5) 0.013(4) 0.008(4) -0.005(4)
C244 0.075(5) 0.056(5) 0.062(5) -0.005(4) 0.012(4) -0.011(4)
C245 0.076(5) 0.058(5) 0.067(5) 0.007(4) 0.005(4) -0.011(4)
C246 0.087(6) 0.078(6) 0.077(6) -0.008(5) 0.020(5) -0.008(5)
C247 0.089(6) 0.075(6) 0.074(6) 0.003(5) 0.019(5) -0.018(5)
C248 0.096(6) 0.059(5) 0.070(5) 0.009(4) 0.017(5) -0.012(5)
C249 0.085(6) 0.053(5) 0.065(5) 0.001(4) -0.005(4) -0.012(4)
C250 0.169(12) 0.099(9) 0.137(10) -0.054(8) 0.079(9) -0.045(8)
C251 0.090(6) 0.054(5) 0.070(5) -0.010(4) 0.023(5) -0.014(4)
C252 0.100(7) 0.070(6) 0.087(6) 0.008(5) 0.033(5) -0.002(5)
C253 0.111(7) 0.072(6) 0.079(6) -0.018(5) 0.019(6) -0.020(6)
N52 0.091(6) 0.069(5) 0.098(6) -0.002(5) 0.029(5) -0.001(4)
N51 0.112(6) 0.058(5) 0.085(5) -0.008(4) 0.036(5) -0.003(4)
C254 0.135(11) 0.142(11) 0.132(11) 0.001(9) 0.064(9) -0.032(9)
C255 0.106(9) 0.177(12) 0.108(9) 0.021(9) -0.034(7) -0.081(9)
C256 0.086(6) 0.098(7) 0.068(5) 0.012(5) -0.006(5) -0.048(5)
C257 0.105(7) 0.073(6) 0.064(5) 0.005(5) -0.022(5) -0.033(5)
C258 0.100(6) 0.051(5) 0.067(5) 0.005(4) -0.010(5) -0.029(5)
N54 0.086(5) 0.066(5) 0.053(4) 0.008(3) 0.001(4) -0.024(4)
N53 0.094(6) 0.087(5) 0.056(4) 0.009(4) -0.002(4) -0.040(4)
C259 0.120(9) 0.062(6) 0.070(6) -0.003(5) -0.017(6) -0.012(6)
C260 0.119(7) 0.074(6) 0.093(7) -0.001(5) -0.024(6) -0.046(5)
C261 0.101(7) 0.058(5) 0.067(5) -0.005(4) -0.020(5) -0.012(5)
C262 0.113(7) 0.103(7) 0.082(6) -0.015(6) -0.031(6) -0.014(6)
C263 0.111(7) 0.094(7) 0.090(7) 0.002(6) -0.029(6) 0.009(6)
C264 0.108(7) 0.071(6) 0.062(5) -0.008(5) -0.011(5) 0.011(5)
C265 0.111(7) 0.048(5) 0.060(5) -0.007(4) -0.002(5) 0.012(5)
C266 0.094(6) 0.044(4) 0.061(5) -0.011(4) -0.021(5) -0.001(4)
C267 0.106(7) 0.083(6) 0.096(7) -0.031(5) 0.008(6) -0.009(6)
C268 0.147(10) 0.064(7) 0.078(7) -0.013(5) -0.006(7) -0.019(7)
C269 0.118(7) 0.069(6) 0.065(5) -0.011(5) 0.010(5) -0.012(5)
C270 0.100(6) 0.063(5) 0.061(5) -0.015(4) 0.012(5) -0.012(5)
C271 0.092(6) 0.065(5) 0.071(5) -0.020(5) 0.009(5) -0.006(5)
N56 0.093(5) 0.065(5) 0.062(4) -0.013(4) 0.014(4) -0.011(4)
N55 0.122(6) 0.047(4) 0.054(4) -0.005(3) 0.004(4) -0.021(4)
C272 0.096(8) 0.093(8) 0.138(10) -0.043(8) 0.001(8) 0.005(7)
C273 0.084(7) 0.119(9) 0.083(7) 0.000(7) 0.001(6) -0.027(7)
C274 0.082(6) 0.076(6) 0.056(5) -0.001(4) -0.010(4) -0.017(5)
C275 0.093(6) 0.082(6) 0.068(5) 0.002(5) -0.013(5) -0.021(5)
C276 0.088(6) 0.074(6) 0.061(5) -0.004(4) -0.002(5) -0.008(5)
N58 0.067(4) 0.077(5) 0.058(4) -0.011(4) -0.009(4) -0.005(4)
N57 0.072(5) 0.070(5) 0.066(4) -0.016(4) -0.019(4) -0.016(4)
C277 0.146(10) 0.100(8) 0.064(6) -0.010(6) 0.001(7) -0.041(8)
C278 0.104(7) 0.109(7) 0.088(7) 0.002(6) -0.011(6) -0.034(6)
C279 0.084(6) 0.065(5) 0.088(6) -0.012(5) -0.023(5) -0.005(5)
C280 0.101(7) 0.103(7) 0.112(8) -0.014(6) -0.011(6) 0.001(6)
C281 0.100(7) 0.112(8) 0.125(8) -0.021(7) -0.007(7) -0.004(6)
C282 0.079(6) 0.117(8) 0.118(8) -0.031(6) 0.006(6) -0.009(6)
C283 0.089(6) 0.086(6) 0.084(6) -0.017(5) -0.001(5) -0.021(5)
C284 0.056(5) 0.066(5) 0.063(5) -0.005(4) -0.001(4) -0.003(4)
C285 0.121(8) 0.114(8) 0.094(7) 0.003(6) 0.004(6) -0.043(6)
C286 0.114(9) 0.110(9) 0.088(8) 0.005(7) 0.014(7) -0.046(7)
C287 0.094(7) 0.090(7) 0.073(6) -0.011(5) 0.013(5) -0.020(5)
C288 0.102(7) 0.093(7) 0.069(6) -0.007(5) 0.002(5) -0.026(6)
C289 0.097(7) 0.090(7) 0.078(6) -0.021(5) 0.012(5) -0.015(6)
N60 0.100(6) 0.083(6) 0.087(6) -0.030(5) 0.020(5) -0.031(5)
N59 0.098(6) 0.074(5) 0.076(5) -0.019(4) 0.029(4) -0.019(4)
C290 0.160(12) 0.112(10) 0.124(10) -0.036(8) 0.037(9) -0.044(9)
Cu31 0.1056(11) 0.0379(7) 0.0440(7) 0.0055(5) -0.0033(7) 0.0023(6)
Cu32 0.0903(10) 0.0503(8) 0.0641(9) 0.0203(6) -0.0004(7) 0.0053(7)
Cu33 0.0919(10) 0.0358(7) 0.0479(7) 0.0045(5) -0.0019(6) -0.0020(6)
Cu34 0.0785(9) 0.0320(6) 0.0452(6) 0.0052(5) 0.0049(6) 0.0077(5)
Cu35 0.0736(8) 0.0306(6) 0.0384(6) 0.0066(4) 0.0002(5) -0.0054(5)
Cu36 0.0855(9) 0.0342(6) 0.0407(6) 0.0045(5) 0.0028(6) 0.0013(6)
Cu37 0.0999(11) 0.0407(7) 0.0409(7) -0.0061(5) 0.0003(6) 0.0020(6)
Cu38 0.0834(10) 0.0482(8) 0.0620(8) -0.0178(6) -0.0018(7) 0.0013(6)
Cu39 0.0887(10) 0.0371(7) 0.0457(7) -0.0054(5) -0.0020(6) -0.0015(6)
S16 0.132(3) 0.0438(14) 0.108(2) 0.0264(14) -0.052(2) -0.0018(14)
S17 0.101(3) 0.0449(18) 0.064(2) 0.000 -0.0029(18) 0.000
S18 0.0959(18) 0.0315(11) 0.0668(14) 0.0158(9) -0.0223(12) 0.0006(10)
S19 0.101(3) 0.0364(16) 0.063(2) 0.000 -0.0046(18) 0.000
S20 0.158(3) 0.0434(15) 0.120(3) -0.0276(15) 0.066(2) -0.0041(16)
S21 0.111(3) 0.0427(18) 0.067(2) 0.000 0.000(2) 0.000
N61 0.105(6) 0.034(4) 0.054(4) 0.003(3) -0.029(4) 0.002(4)
N62 0.087(6) 0.057(5) 0.064(5) 0.028(4) -0.002(4) -0.002(4)
N63 0.097(6) 0.045(4) 0.053(4) 0.009(3) -0.014(4) -0.002(4)
N64 0.094(6) 0.035(4) 0.052(4) 0.008(3) -0.006(4) -0.005(4)
N65 0.113(7) 0.043(4) 0.059(5) -0.010(3) 0.016(5) -0.003(4)
N66 0.093(6) 0.043(4) 0.057(4) -0.013(3) 0.000(4) 0.005(4)
N67 0.081(5) 0.035(4) 0.044(4) 0.010(3) 0.005(3) 0.004(3)
N68 0.073(4) 0.028(3) 0.043(3) 0.009(3) 0.000(3) -0.005(3)
N69 0.074(5) 0.034(4) 0.051(4) 0.007(3) 0.003(3) -0.002(3)
N70 0.084(5) 0.039(4) 0.046(4) 0.008(3) 0.000(3) -0.001(3)
N71 0.079(5) 0.029(3) 0.040(4) 0.000(3) 0.001(3) 0.000(3)
N72 0.086(5) 0.029(3) 0.039(3) -0.002(3) -0.001(3) -0.002(3)
N73 0.099(6) 0.031(4) 0.043(4) -0.001(3) 0.024(4) 0.006(3)
N74 0.090(6) 0.042(4) 0.071(5) -0.023(4) 0.007(4) -0.004(4)
N75 0.088(6) 0.047(4) 0.049(4) -0.004(3) 0.009(4) -0.006(4)
N76 0.091(6) 0.038(4) 0.052(4) -0.002(3) 0.002(4) -0.010(4)
N77 0.124(7) 0.045(4) 0.054(5) 0.016(4) -0.022(5) -0.005(4)
N78 0.100(6) 0.044(4) 0.056(4) 0.011(3) -0.007(4) 0.002(4)
C291 0.160(13) 0.070(8) 0.063(7) 0.009(5) 0.014(7) 0.012(7)
C292 0.098(8) 0.055(6) 0.057(6) -0.008(4) -0.018(5) 0.011(5)
C293 0.098(8) 0.052(6) 0.078(7) 0.015(5) -0.021(6) -0.010(5)
C294 0.098(8) 0.067(7) 0.077(7) 0.031(6) 0.015(6) 0.013(6)
C295 0.204(19) 0.143(15) 0.154(16) 0.078(12) 0.099(14) 0.036(13)
C296 0.093(7) 0.041(5) 0.083(7) 0.015(5) -0.020(6) 0.002(5)
C297 0.111(9) 0.049(6) 0.083(7) -0.011(5) -0.032(6) 0.026(5)
C298 0.091(8) 0.053(6) 0.083(7) 0.000(5) -0.007(6) 0.003(5)
C299 0.086(7) 0.053(6) 0.063(6) 0.007(4) -0.001(5) 0.007(5)
C300 0.105(8) 0.039(5) 0.057(5) -0.004(4) -0.003(5) 0.021(5)
C301 0.096(7) 0.046(5) 0.056(5) 0.008(4) -0.006(5) 0.017(5)
C302 0.111(9) 0.056(6) 0.074(7) 0.012(5) 0.007(6) -0.005(6)
C303 0.092(7) 0.060(6) 0.045(5) 0.003(4) 0.003(5) -0.009(5)
C304 0.089(7) 0.047(5) 0.052(5) -0.003(4) -0.011(5) 0.011(5)
C305 0.088(7) 0.044(5) 0.049(5) 0.001(4) -0.004(4) 0.005(4)
C306 0.104(8) 0.036(5) 0.081(7) 0.010(4) 0.002(6) -0.001(5)
C307 0.100(8) 0.050(5) 0.062(6) -0.015(4) 0.006(5) 0.007(5)
C308 0.096(7) 0.041(5) 0.055(5) -0.012(4) 0.012(5) 0.004(4)
C309 0.122(10) 0.055(6) 0.056(6) -0.003(5) -0.001(6) -0.004(6)
C310 0.126(11) 0.067(7) 0.072(7) 0.003(6) 0.001(7) 0.004(7)
C311 0.093(8) 0.067(7) 0.082(7) -0.015(6) 0.016(6) 0.011(6)
C312 0.103(8) 0.051(6) 0.061(6) -0.014(5) 0.005(6) 0.028(5)
C313 0.118(9) 0.040(5) 0.052(5) -0.010(4) -0.003(5) 0.025(5)
C314 0.118(9) 0.080(7) 0.050(6) -0.012(5) -0.007(6) 0.043(7)
C315 0.149(12) 0.089(9) 0.080(8) -0.025(7) 0.029(8) -0.039(8)
C316 0.102(8) 0.067(7) 0.057(6) -0.017(5) 0.007(5) -0.014(6)
C317 0.103(8) 0.067(6) 0.051(5) -0.002(5) 0.003(5) 0.016(6)
C318 0.113(8) 0.040(5) 0.052(5) -0.003(4) -0.016(5) 0.014(5)
C319 0.152(11) 0.046(6) 0.067(6) -0.013(5) 0.003(7) 0.009(6)
C320 0.175(15) 0.083(9) 0.099(10) 0.045(8) 0.056(10) 0.026(9)
C321 0.087(7) 0.034(4) 0.064(6) 0.016(4) 0.017(5) 0.004(4)
C322 0.084(6) 0.028(4) 0.053(5) 0.013(3) -0.011(4) 0.008(4)
C323 0.075(6) 0.028(4) 0.042(4) 0.003(3) -0.007(4) 0.004(3)
C324 0.109(8) 0.047(5) 0.060(6) -0.006(4) 0.010(5) 0.008(5)
C325 0.069(5) 0.031(4) 0.055(5) 0.010(3) 0.003(4) 0.001(4)
C326 0.068(5) 0.047(5) 0.047(4) 0.009(4) 0.007(4) 0.018(4)
C327 0.085(6) 0.040(5) 0.052(5) 0.003(4) -0.002(4) 0.022(4)
C328 0.079(6) 0.037(4) 0.052(5) 0.006(4) 0.011(4) 0.001(4)
C329 0.064(5) 0.039(4) 0.055(5) 0.001(4) -0.002(4) 0.016(4)
C330 0.069(6) 0.033(4) 0.062(5) 0.000(4) -0.009(4) 0.008(4)
C331 0.088(7) 0.041(5) 0.069(6) -0.003(4) 0.010(5) -0.010(4)
C332 0.076(6) 0.045(5) 0.049(5) 0.008(4) 0.012(4) -0.006(4)
C333 0.100(7) 0.027(4) 0.054(5) 0.008(4) 0.002(5) -0.015(4)
C334 0.096(7) 0.037(5) 0.044(5) 0.014(4) -0.005(4) -0.008(4)
C335 0.098(7) 0.043(5) 0.058(5) 0.015(4) 0.001(5) 0.011(5)
C336 0.095(7) 0.041(5) 0.049(5) 0.011(4) -0.001(5) -0.016(4)
C337 0.082(6) 0.038(5) 0.051(5) 0.014(4) 0.009(4) -0.015(4)
C338 0.087(7) 0.045(5) 0.076(7) 0.008(5) 0.003(5) -0.003(5)
C339 0.099(8) 0.055(6) 0.064(6) -0.007(5) 0.012(6) 0.002(5)
C340 0.100(8) 0.060(6) 0.048(5) -0.006(4) 0.004(5) -0.010(5)
C341 0.109(8) 0.028(4) 0.042(4) 0.002(3) 0.009(5) -0.014(4)
C342 0.089(7) 0.033(4) 0.047(5) 0.011(3) 0.008(4) -0.005(4)
C343 0.096(7) 0.034(4) 0.047(5) 0.008(3) 0.005(4) -0.003(4)
C344 0.088(6) 0.026(4) 0.051(5) 0.001(3) 0.002(4) -0.003(4)
C345 0.077(6) 0.032(4) 0.052(5) 0.006(3) 0.006(4) 0.003(4)
C346 0.080(6) 0.038(4) 0.043(4) 0.003(3) 0.003(4) -0.006(4)
C347 0.101(7) 0.029(4) 0.035(4) 0.002(3) -0.005(4) 0.003(4)
C348 0.114(8) 0.029(4) 0.054(5) -0.011(4) 0.000(5) -0.005(4)
C349 0.142(12) 0.082(8) 0.071(7) 0.003(6) -0.006(7) 0.018(8)
C350 0.100(8) 0.060(6) 0.056(6) 0.011(5) 0.016(5) 0.000(5)
C351 0.110(9) 0.046(6) 0.075(7) -0.021(5) 0.023(6) -0.007(5)
C352 0.111(9) 0.054(6) 0.108(9) -0.046(6) -0.028(7) 0.012(6)
C353 0.21(2) 0.163(17) 0.23(2) -0.129(16) -0.123(18) 0.067(15)
C354 0.102(9) 0.052(6) 0.096(8) -0.018(5) 0.024(7) -0.001(5)
C355 0.119(9) 0.042(6) 0.098(8) 0.010(5) 0.036(7) 0.020(6)
C356 0.088(7) 0.048(6) 0.082(7) 0.004(5) 0.005(6) 0.015(5)
C357 0.092(7) 0.042(5) 0.062(6) -0.006(4) -0.009(5) 0.006(5)
C358 0.110(9) 0.044(5) 0.067(6) -0.005(4) -0.001(6) 0.025(5)
C359 0.103(8) 0.040(5) 0.072(6) -0.019(4) -0.003(6) 0.020(5)
C360 0.093(8) 0.062(6) 0.066(6) -0.015(5) -0.011(5) -0.007(5)
C361 0.091(7) 0.050(5) 0.043(5) 0.004(4) -0.003(4) -0.007(5)
C362 0.096(7) 0.055(6) 0.045(5) 0.008(4) -0.001(5) -0.004(5)
C363 0.090(7) 0.045(5) 0.040(4) 0.001(4) 0.002(4) 0.006(4)
C364 0.112(9) 0.047(6) 0.073(7) -0.003(5) -0.012(6) -0.003(5)
C365 0.117(9) 0.066(6) 0.044(5) 0.017(4) -0.010(5) 0.015(6)
C366 0.095(7) 0.042(5) 0.053(5) 0.009(4) -0.010(5) 0.015(5)
C367 0.102(8) 0.060(6) 0.052(5) -0.001(4) -0.006(5) 0.011(5)
C368 0.092(8) 0.079(7) 0.065(7) -0.011(5) -0.009(6) -0.001(6)
C369 0.078(7) 0.087(8) 0.074(7) 0.016(6) -0.018(6) 0.009(6)
C370 0.093(7) 0.063(6) 0.051(5) 0.008(4) -0.011(5) 0.034(5)
C371 0.116(9) 0.047(5) 0.050(5) 0.014(4) -0.007(5) 0.022(5)
C372 0.107(8) 0.073(7) 0.054(6) 0.012(5) -0.012(5) 0.034(6)
C373 0.115(10) 0.084(8) 0.077(7) 0.015(6) -0.031(7) -0.023(7)
C374 0.113(9) 0.080(8) 0.060(6) 0.022(5) -0.009(6) -0.008(6)
C375 0.098(8) 0.071(7) 0.048(5) 0.002(5) -0.015(5) 0.021(6)
C376 0.114(9) 0.054(6) 0.048(5) 0.013(4) 0.018(5) 0.027(5)
C377 0.128(10) 0.054(6) 0.068(6) 0.022(5) -0.010(6) 0.005(6)

loop_
_atom_type_symbol
_atom_type_description
_atom_type_scat_dispersion_real
_atom_type_scat_dispersion_imag
_atom_type_scat_source
C C 0.0181 0.0091 'International Tables Vol C Tables 4.2.6.8 and 6.1.1.4'
H H 0.0000 0.0000 'International Tables Vol C Tables 4.2.6.8 and 6.1.1.4'
N N 0.0311 0.0180 'International Tables Vol C Tables 4.2.6.8 and 6.1.1.4'
O O 0.0492 0.0322 'International Tables Vol C Tables 4.2.6.8 and 6.1.1.4'
S S 0.3331 0.5567 'International Tables Vol C Tables 4.2.6.8 and 6.1.1.4'
Cu Cu -1.9646 0.5888 'International Tables Vol C Tables 4.2.6.8 and 6.1.1.4'

loop_
_geom_angle_atom_site_label_1
_geom_angle_atom_site_label_2
_geom_angle_atom_site_label_3
_geom_angle
_geom_angle_site_symmetry_1
_geom_angle_site_symmetry_3
N1 Cu1 N10 177.4(5) . .
N5 Cu2 N2 166.8(8) . .
N9 Cu3 N6 166.2(19) . .
N12 Cu4 N3 174.1(5) . .
N4 Cu5 N7 175.5(6) . .
N11 Cu6 N8 172.1(8) . .
C6 S1 C3 103.0(4) . .
C9 S2 C12 103.3(6) . .
C15 S3 C20 104.4(4) . .
C3 C2 N1 108.0 . .
C3 C2 C1 126.7(6) . .
N1 C2 C1 125.3(6) . .
C2 C3 C4 108.0 . .
C2 C3 S1 125.2(6) . .
C4 C3 S1 126.8(6) . .
N2 C4 C3 108.0 . .
N2 C4 C5 125.4(6) . .
C3 C4 C5 126.6(6) . .
C4 N2 N1 108.0 . .
C4 N2 Cu2 135.1(6) . .
N1 N2 Cu2 116.8(6) . .
N2 N1 C2 108.0 . .
N2 N1 Cu1 118.7(6) . .
C2 N1 Cu1 133.2(6) . .
C11 C6 C7 120.0 . .
C11 C6 S1 118.1(6) . .
C7 C6 S1 121.9(6) . .
C8 C7 C6 120.0 . .
C9 C8 C7 120.0 . .
C8 C9 C10 120.0 . .
C8 C9 S2 124.8(8) . .
C10 C9 S2 115.2(8) . .
C11 C10 C9 120.0 . .
C10 C11 C6 120.0 . .
C13 C12 C17 120.0 . .
C13 C12 S2 128.4(7) . .
C17 C12 S2 111.6(7) . .
C12 C13 C14 120.0 . .
C15 C14 C13 120.0 . .
C16 C15 C14 120.0 . .
C16 C15 S3 117.6(7) . .
C14 C15 S3 122.4(7) . .
C15 C16 C17 120.0 . .
C16 C17 C12 120.0 . .
N3 C19 C20 108.0 . .
N3 C19 C18 125.2(6) . .
C20 C19 C18 126.8(6) . .
C21 C20 C19 108.0 . .
C21 C20 S3 127.4(6) . .
C19 C20 S3 124.6(6) . .
C20 C21 N4 108.0 . .
C20 C21 C22 126.1(6) . .
N4 C21 C22 125.9(6) . .
N3 N4 C21 108.0 . .
N3 N4 Cu5 119.6(6) . .
C21 N4 Cu5 132.4(6) . .
C19 N3 N4 108.0 . .
C19 N3 Cu4 129.5(6) . .
N4 N3 Cu4 122.4(6) . .
C25 C24 N5 108.0 . .
C25 C24 C23 126.8(6) . .
N5 C24 C23 125.2(6) . .
C24 C25 C26 108.0 . .
C24 C25 C28 126.0(5) . .
C26 C25 C28 126.0(5) . .
C25 C26 N6 108.0 . .
C25 C26 C27 127.6(6) . .
N6 C26 C27 124.4(6) . .
N5 N6 C26 108.0 . .
N5 N6 Cu3 122.1(9) . .
C26 N6 Cu3 128.7(10) . .
C24 N5 N6 108.0 . .
C24 N5 Cu2 132.4(6) . .
N6 N5 Cu2 119.5(6) . .
C29 C28 C25 115.1(4) . .
C30 C29 C34 120.0 . .
C30 C29 C28 120.5(5) . .
C34 C29 C28 119.5(5) . .
C31 C30 C29 120.0 . .
C30 C31 C32 120.0 . .
C33 C32 C31 120.0 . .
C34 C33 C32 120.0 . .
C34 C33 C35 118.4(5) . .
C32 C33 C35 121.6(5) . .
C33 C34 C29 120.0 . .
C33 C35 C38 112.5(5) . .
C38 C37 N7 108.0 . .
C38 C37 C36 127.7(6) . .
N7 C37 C36 124.3(6) . .
C37 C38 C39 108.0 . .
C37 C38 C35 125.0(5) . .
C39 C38 C35 127.0(5) . .
N8 C39 C38 108.0 . .
N8 C39 C40 123.9(5) . .
C38 C39 C40 128.1(5) . .
C39 N8 N7 108.0 . .
C39 N8 Cu6 123.6(7) . .
N7 N8 Cu6 128.1(7) . .
N8 N7 C37 108.0 . .
N8 N7 Cu5 109.1(6) . .
C37 N7 Cu5 142.8(6) . .
N9 C42 C43 108.0 . .
N9 C42 C41 125.0(6) . .
C43 C42 C41 127.0(6) . .
C44 C43 C42 108.0 . .
C44 C43 C46 126.0(5) . .
C42 C43 C46 126.0(5) . .
C43 C44 N10 108.0 . .
C43 C44 C45 127.1(6) . .
N10 C44 C45 124.9(6) . .
C44 N10 N9 108.0 . .
C44 N10 Cu1 128.1(6) . .
N9 N10 Cu1 123.6(6) . .
N10 N9 C42 108.0 . .
N10 N9 Cu3 121.1(10) . .
C42 N9 Cu3 130.2(11) . .
C47 C46 C43 121.5(5) . .
C48 C47 C52 120.0 . .
C48 C47 C46 120.5(5) . .
C52 C47 C46 119.5(5) . .
C49 C48 C47 120.0 . .
C48 C49 C50 120.0 . .
C51 C50 C49 120.0 . .
C50 C51 C52 120.0 . .
C50 C51 C53 120.6(5) . .
C52 C51 C53 119.4(5) . .
C51 C52 C47 120.0 . .
C51 C53 C56 125.9(6) . .
C56 C55 N11 108.0 . .
C56 C55 C54 127.2(6) . .
N11 C55 C54 124.8(6) . .
C55 C56 C57 108.0 . .
C55 C56 C53 126.4(5) . .
C57 C56 C53 125.6(5) . .
N12 C57 C56 108.0 . .
N12 C57 C58 125.7(6) . .
C56 C57 C58 126.3(5) . .
N11 N12 C57 108.0 . .
N11 N12 Cu4 117.7(5) . .
C57 N12 Cu4 131.5(5) . .
N12 N11 C55 108.0 . .
N12 N11 Cu6 119.2(7) . .
C55 N11 Cu6 132.8(7) . .
N13 Cu7 N22 177.1(6) . .
N14 Cu8 N17 176.9(7) . .
N18 Cu9 N21 171.5(19) . .
N24 Cu10 N15 168.2(5) . .
N16 Cu11 N19 167.8(5) . .
N20 Cu12 N23 175.1(8) . .
C64 S4 C61 105.1(3) . .
C70 S5 C67 110.3(7) . .
C73 S6 C78 104.0(5) . .
C61 C60 N13 108.0 . .
C61 C60 C59 125.8(6) . .
N13 C60 C59 126.2(6) . .
C60 C61 C62 108.0 . .
C60 C61 S4 126.5(6) . .
C62 C61 S4 125.5(6) . .
N14 C62 C61 108.0 . .
N14 C62 C63 125.2(6) . .
C61 C62 C63 126.8(6) . .
C62 N14 N13 108.0 . .
C62 N14 Cu8 136.2(7) . .
N13 N14 Cu8 115.8(7) . .
C60 N13 N14 108.0 . .
C60 N13 Cu7 126.8(6) . .
N14 N13 Cu7 125.2(6) . .
C65 C64 C69 120.0 . .
C65 C64 S4 120.5(6) . .
C69 C64 S4 119.5(6) . .
C66 C65 C64 120.0 . .
C67 C66 C65 120.0 . .
C66 C67 C68 120.0 . .
C66 C67 S5 122.9(8) . .
C68 C67 S5 117.0(8) . .
C69 C68 C67 120.0 . .
C68 C69 C64 120.0 . .
C71 C70 C75 120.0 . .
C71 C70 S5 124.6(7) . .
C75 C70 S5 115.4(7) . .
C70 C71 C72 120.0 . .
C73 C72 C71 120.0 . .
C72 C73 C74 120.0 . .
C72 C73 S6 122.9(7) . .
C74 C73 S6 117.0(7) . .
C75 C74 C73 120.0 . .
C74 C75 C70 120.0 . .
N15 C77 C78 108.0 . .
N15 C77 C76 124.7(6) . .
C78 C77 C76 127.3(6) . .
C79 C78 C77 108.0 . .
C79 C78 S6 129.6(6) . .
C77 C78 S6 122.4(6) . .
C78 C79 N16 108.0 . .
C78 C79 C80 126.9(6) . .
N16 C79 C80 125.1(6) . .
C79 N16 N15 108.0 . .
C79 N16 Cu11 134.4(6) . .
N15 N16 Cu11 116.5(6) . .
C77 N15 N16 108.0 . .
C77 N15 Cu10 129.7(6) . .
N16 N15 Cu10 122.2(6) . .
C83 C82 N17 108.0 . .
C83 C82 C81 126.1(6) . .
N17 C82 C81 125.9(6) . .
C82 C83 C84 108.0 . .
C82 C83 C86 124.4(5) . .
C84 C83 C86 127.6(5) . .
N18 C84 C83 108.0 . .
N18 C84 C85 124.1(6) . .
C83 C84 C85 127.9(6) . .
C84 N18 N17 108.0 . .
C84 N18 Cu9 132.8(11) . .
N17 N18 Cu9 119.2(11) . .
N18 N17 C82 108.0 . .
N18 N17 Cu8 118.6(6) . .
C82 N17 Cu8 133.2(6) . .
C87 C86 C83 113.9(4) . .
C88 C87 C92 120.0 . .
C88 C87 C86 121.4(5) . .
C92 C87 C86 118.6(5) . .
C89 C88 C87 120.0 . .
C88 C89 C90 120.0 . .
C91 C90 C89 120.0 . .
C90 C91 C92 120.0 . .
C90 C91 C93 121.7(5) . .
C92 C91 C93 118.3(5) . .
C91 C92 C87 120.0 . .
C91 C93 C96 114.2(5) . .
C96 C95 N19 108.0 . .
C96 C95 C94 127.9(6) . .
N19 C95 C94 124.1(6) . .
C95 C96 C97 108.0 . .
C95 C96 C93 124.8(5) . .
C97 C96 C93 127.2(5) . .
C96 C97 N20 108.0 . .
C96 C97 C98 128.3(5) . .
N20 C97 C98 123.7(5) . .
N19 N20 C97 108.0 . .
N19 N20 Cu12 111.9(8) . .
C97 N20 Cu12 140.0(8) . .
N20 N19 C95 108.0 . .
N20 N19 Cu11 129.7(6) . .
C95 N19 Cu11 121.3(6) . .
N21 C100 C101 108.0 . .
N21 C100 C99 125.0(6) . .
C101 C100 C99 127.0(6) . .
C100 C101 C102 108.0 . .
C100 C101 C104 126.1(5) . .
C102 C101 C104 125.9(5) . .
N22 C102 C101 108.0 . .
N22 C102 C103 125.1(6) . .
C101 C102 C103 126.9(6) . .
C102 N22 N21 108.0 . .
C102 N22 Cu7 131.5(6) . .
N21 N22 Cu7 120.5(6) . .
C100 N21 N22 108.0 . .
C100 N21 Cu9 135.8(10) . .
N22 N21 Cu9 116.2(10) . .
C105 C104 C101 114.3(5) . .
C106 C105 C110 120.0 . .
C106 C105 C104 121.2(5) . .
C110 C105 C104 118.8(5) . .
C105 C106 C107 120.0 . .
C108 C107 C106 120.0 . .
C109 C108 C107 120.0 . .
C108 C109 C110 120.0 . .
C108 C109 C111 120.0(5) . .
C110 C109 C111 120.0(5) . .
C109 C110 C105 120.0 . .
C109 C111 C114 121.8(6) . .
C114 C113 N23 108.0 . .
C114 C113 C112 127.8(6) . .
N23 C113 C112 124.2(6) . .
C113 C114 C115 108.0 . .
C113 C114 C111 128.0(5) . .
C115 C114 C111 124.0(5) . .
C114 C115 N24 108.0 . .
C114 C115 C116 126.8(5) . .
N24 C115 C116 125.2(5) . .
N23 N24 C115 108.0 . .
N23 N24 Cu10 119.5(5) . .
C115 N24 Cu10 128.8(5) . .
N24 N23 C113 108.0 . .
N24 N23 Cu12 118.0(7) . .
C113 N23 Cu12 133.9(7) . .
N25 Cu13 N34 177.4(6) . .
N26 Cu14 N29 174.3(8) . .
N33 Cu15 N30 171.3(10) . .
N36 Cu16 N27 171.9(4) . .
N28 Cu17 N31 177.7(4) . .
N35 Cu18 N32 174.4(5) . .
C122 S7 C119 103.4(4) . .
C128 S8 C125 104.2(6) . .
C131 S9 C136 102.4(4) . .
C119 C118 N25 108.0 . .
C119 C118 C117 125.9(6) . .
N25 C118 C117 126.1(6) . .
C118 C119 C120 108.0 . .
C118 C119 S7 124.4(6) . .
C120 C119 S7 127.6(6) . .
N26 C120 C119 108.0 . .
N26 C120 C121 125.5(6) . .
C119 C120 C121 126.5(6) . .
C120 N26 N25 108.0 . .
C120 N26 Cu14 130.6(6) . .
N25 N26 Cu14 121.4(6) . .
N26 N25 C118 108.0 . .
N26 N25 Cu13 115.1(6) . .
C118 N25 Cu13 136.6(6) . .
C123 C122 C127 120.0 . .
C123 C122 S7 116.0(7) . .
C127 C122 S7 124.0(7) . .
C122 C123 C124 120.0 . .
C125 C124 C123 120.0 . .
C126 C125 C124 120.0 . .
C126 C125 S8 123.4(8) . .
C124 C125 S8 116.6(8) . .
C125 C126 C127 120.0 . .
C126 C127 C122 120.0 . .
C129 C128 C133 120.0 . .
C129 C128 S8 111.5(7) . .
C133 C128 S8 128.5(7) . .
C128 C129 C130 120.0 . .
C131 C130 C129 120.0 . .
C130 C131 C132 120.0 . .
C130 C131 S9 117.6(7) . .
C132 C131 S9 122.4(7) . .
C133 C132 C131 120.0 . .
C132 C133 C128 120.0 . .
N27 C135 C136 108.0 . .
N27 C135 C134 124.0(6) . .
C136 C135 C134 128.0(6) . .
C135 C136 C137 108.0 . .
C135 C136 S9 126.9(5) . .
C137 C136 S9 125.1(5) . .
C136 C137 N28 108.0 . .
C136 C137 C138 127.7(6) . .
N28 C137 C138 124.3(6) . .
N27 N28 C137 108.0 . .
N27 N28 Cu17 117.3(5) . .
C137 N28 Cu17 134.6(5) . .
C135 N27 N28 108.0 . .
C135 N27 Cu16 127.8(5) . .
N28 N27 Cu16 122.9(5) . .
C141 C140 N29 108.0 . .
C141 C140 C139 127.5(6) . .
N29 C140 C139 124.5(6) . .
C142 C141 C140 108.0 . .
C142 C141 C144 127.3(5) . .
C140 C141 C144 124.7(5) . .
C141 C142 N30 108.0 . .
C141 C142 C143 128.1(5) . .
N30 C142 C143 123.9(5) . .
N29 N30 C142 108.0 . .
N29 N30 Cu15 116.9(7) . .
C142 N30 Cu15 134.0(7) . .
N30 N29 C140 108.0 . .
N30 N29 Cu14 125.1(6) . .
C140 N29 Cu14 125.7(6) . .
C145 C144 C141 118.5(4) . .
C146 C145 C150 120.0 . .
C146 C145 C144 122.0(5) . .
C150 C145 C144 118.0(5) . .
C145 C146 C147 120.0 . .
C146 C147 C148 120.0 . .
C147 C148 C149 120.0 . .
C150 C149 C148 120.0 . .
C150 C149 C151 118.4(5) . .
C148 C149 C151 121.5(5) . .
C149 C150 C145 120.0 . .
C149 C151 C154 113.1(4) . .
N31 C153 C154 108.0 . .
N31 C153 C152 125.0(6) . .
C154 C153 C152 127.0(6) . .
C155 C154 C153 108.0 . .
C155 C154 C151 126.9(5) . .
C153 C154 C151 125.1(5) . .
N32 C155 C154 108.0 . .
N32 C155 C156 123.7(5) . .
C154 C155 C156 128.3(5) . .
C155 N32 N31 108.0 . .
C155 N32 Cu18 128.7(5) . .
N31 N32 Cu18 123.1(5) . .
C153 N31 N32 108.0 . .
C153 N31 Cu17 132.8(5) . .
N32 N31 Cu17 118.3(5) . .
C159 C158 N33 108.0 . .
C159 C158 C157 127.4(5) . .
N33 C158 C157 124.6(5) . .
C158 C159 C160 108.0 . .
C158 C159 C162 125.5(5) . .
C160 C159 C162 126.5(5) . .
N34 C160 C159 108.0 . .
N34 C160 C161 124.6(5) . .
C159 C160 C161 127.4(5) . .
C160 N34 N33 108.0 . .
C160 N34 Cu13 128.3(5) . .
N33 N34 Cu13 123.4(5) . .
C158 N33 N34 108.0 . .
C158 N33 Cu15 128.2(7) . .
N34 N33 Cu15 123.2(7) . .
C159 C162 C163 117.4(5) . .
C164 C163 C168 120.0 . .
C164 C163 C162 120.4(5) . .
C168 C163 C162 119.6(5) . .
C165 C164 C163 120.0 . .
C164 C165 C166 120.0 . .
C165 C166 C167 120.0 . .
C166 C167 C168 120.0 . .
C166 C167 C169 120.0(5) . .
C168 C167 C169 120.0(5) . .
C167 C168 C163 120.0 . .
C172 C169 C167 123.9(5) . .
N35 C171 C172 108.0 . .
N35 C171 C170 123.5(5) . .
C172 C171 C170 128.5(5) . .
C173 C172 C171 108.0 . .
C173 C172 C169 125.0(5) . .
C171 C172 C169 127.0(5) . .
C172 C173 N36 108.0 . .
C172 C173 C174 127.2(5) . .
N36 C173 C174 124.8(5) . .
N35 N36 C173 108.0 . .
N35 N36 Cu16 119.7(5) . .
C173 N36 Cu16 131.5(5) . .
N36 N35 C171 108.0 . .
N36 N35 Cu18 117.7(5) . .
C171 N35 Cu18 133.8(5) . .
N37 Cu19 N46 177.9(6) . .
N38 Cu20 N43 172.9(8) . .
N38 Cu20 Cu21 123.0(5) . .
N43 Cu20 Cu21 60.7(5) . .
N44 Cu21 N45 176.1(11) . .
N44 Cu21 Cu20 63.0(5) . .
N45 Cu21 Cu20 120.3(7) . .
N48 Cu22 N39 169.9(4) . .
N48 Cu22 Cu23 98.0(3) . 13_666
N39 Cu22 Cu23 92.0(3) . 13_666
N40 Cu23 N41 173.0(4) . .
N40 Cu23 Cu22 95.2(3) . 13_666
N41 Cu23 Cu22 91.8(3) . 13_666
N42 Cu24 N47 178.4(5) . .
C180 S10 C177 103.1(4) . .
C183 S11 C186 112.8(7) . .
C189 S12 C194 104.1(4) . .
N37 C176 C177 108.0 . .
N37 C176 C175 125.1(6) . .
C177 C176 C175 126.9(6) . .
C178 C177 C176 108.0 . .
C178 C177 S10 127.1(6) . .
C176 C177 S10 124.9(6) . .
C177 C178 N38 108.0 . .
C177 C178 C179 126.4(6) . .
N38 C178 C179 125.6(6) . .
N37 N38 C178 108.0 . .
N37 N38 Cu20 116.6(6) . .
C178 N38 Cu20 135.4(6) . .
N38 N37 C176 108.0 . .
N38 N37 Cu19 123.5(6) . .
C176 N37 Cu19 128.5(6) . .
C181 C180 C185 120.0 . .
C181 C180 S10 117.3(6) . .
C185 C180 S10 122.7(6) . .
C182 C181 C180 120.0 . .
C183 C182 C181 120.0 . .
C184 C183 C182 120.0 . .
C184 C183 S11 123.4(8) . .
C182 C183 S11 116.6(8) . .
C183 C184 C185 120.0 . .
C184 C185 C180 120.0 . .
C187 C186 C191 120.0 . .
C187 C186 S11 119.9(5) . .
C191 C186 S11 120.0(5) . .
C188 C187 C186 120.0 . .
C187 C188 C189 120.0 . .
C188 C189 C190 120.0 . .
C188 C189 S12 123.4(6) . .
C190 C189 S12 116.2(6) . .
C191 C190 C189 120.0 . .
C190 C191 C186 120.0 . .
N39 C193 C194 108.0 . .
N39 C193 C192 124.0(6) . .
C194 C193 C192 128.0(6) . .
C195 C194 C193 108.0 . .
C195 C194 S12 126.9(5) . .
C193 C194 S12 125.1(5) . .
C194 C195 N40 108.0 . .
C194 C195 C196 126.8(6) . .
N40 C195 C196 125.2(6) . .
N39 N40 C195 108.0 . .
N39 N40 Cu23 114.5(5) . .
C195 N40 Cu23 135.5(5) . .
N40 N39 C193 108.0 . .
N40 N39 Cu22 123.9(5) . .
C193 N39 Cu22 128.1(5) . .
N41 C198 C199 108.0 . .
N41 C198 C197 125.3(5) . .
C199 C198 C197 126.7(5) . .
C200 C199 C198 108.0 . .
C200 C199 C202 127.4(5) . .
C198 C199 C202 124.6(5) . .
C199 C200 N42 108.0 . .
C199 C200 C201 128.3(5) . .
N42 C200 C201 123.7(5) . .
C200 N42 N41 108.0 . .
C200 N42 Cu24 133.9(5) . .
N41 N42 Cu24 117.8(5) . .
C198 N41 N42 108.0 . .
C198 N41 Cu23 128.4(5) . .
N42 N41 Cu23 123.0(5) . .
C203 C202 C199 114.6(4) . .
C204 C203 C208 120.0 . .
C204 C203 C202 120.4(5) . .
C208 C203 C202 119.6(5) . .
C205 C204 C203 120.0 . .
C204 C205 C206 120.0 . .
C205 C206 C207 120.0 . .
C208 C207 C206 120.0 . .
C208 C207 C209 120.6(5) . .
C206 C207 C209 119.4(5) . .
C207 C208 C203 120.0 . .
C207 C209 C212 110.6(4) . .
N43 C211 C212 108.0 . .
N43 C211 C210 124.6(6) . .
C212 C211 C210 127.4(6) . .
C213 C212 C211 108.0 . .
C213 C212 C209 125.8(5) . .
C211 C212 C209 126.2(5) . .
C212 C213 N44 108.0 . .
C212 C213 C214 127.2(5) . .
N44 C213 C214 124.8(5) . .
N43 N44 C213 108.0 . .
N43 N44 Cu21 122.3(8) . .
C213 N44 Cu21 129.7(8) . .
C211 N43 N44 108.0 . .
C211 N43 Cu20 137.8(6) . .
N44 N43 Cu20 114.0(6) . .
C217 C216 N45 108.0 . .
C217 C216 C215 127.4(5) . .
N45 C216 C215 124.6(5) . .
C218 C217 C216 108.0 . .
C218 C217 C220 126.9(5) . .
C216 C217 C220 125.1(5) . .
C217 C218 N46 108.0 . .
C217 C218 C219 127.4(5) . .
N46 C218 C219 124.6(5) . .
N45 N46 C218 108.0 . .
N45 N46 Cu19 121.0(5) . .
C218 N46 Cu19 131.0(5) . .
N46 N45 C216 108.0 . .
N46 N45 Cu21 115.8(6) . .
C216 N45 Cu21 136.1(6) . .
C221 C220 C217 114.4(5) . .
C222 C221 C226 120.0 . .
C222 C221 C220 121.7(5) . .
C226 C221 C220 118.3(5) . .
C221 C222 C223 120.0 . .
C224 C223 C222 120.0 . .
C225 C224 C223 120.0 . .
C224 C225 C226 120.0 . .
C224 C225 C227 119.8(5) . .
C226 C225 C227 120.2(5) . .
C225 C226 C221 120.0 . .
C225 C227 C230 119.1(5) . .
N47 C229 C230 108.0 . .
N47 C229 C228 123.0(5) . .
C230 C229 C228 129.0(5) . .
C231 C230 C229 108.0 . .
C231 C230 C227 123.4(5) . .
C229 C230 C227 128.6(5) . .
C230 C231 N48 108.0 . .
C230 C231 C232 126.5(5) . .
N48 C231 C232 125.5(5) . .
N47 N48 C231 108.0 . .
N47 N48 Cu22 119.9(5) . .
C231 N48 Cu22 127.5(5) . .
C229 N47 N48 108.0 . .
C229 N47 Cu24 135.9(5) . .
N48 N47 Cu24 115.8(5) . .
N58 Cu25 N49 171.0(3) . .
N53 Cu26 N50 177.2(3) . .
N57 Cu27 N54 177.5(2) . .
N60 Cu28 N51 177.8(3) . .
N52 Cu29 N55 172.0(3) . .
N59 Cu30 N56 175.7(3) . .
C238 S13 C235 104.2(2) . .
C244 S14 C241 109.4(3) . .
C247 S15 C252 102.6(3) . .
C235 C234 N49 108.0 . .
C235 C234 C233 127.8(5) . .
N49 C234 C233 124.2(5) . .
C234 C235 C236 108.0 . .
C234 C235 S13 126.1(4) . .
C236 C235 S13 125.9(4) . .
N50 C236 C235 108.0 . .
N50 C236 C237 123.6(5) . .
C235 C236 C237 128.4(5) . .
C236 N50 N49 108.0 . .
C236 N50 Cu26 134.2(4) . .
N49 N50 Cu26 117.7(4) . .
C234 N49 N50 108.0 . .
C234 N49 Cu25 129.8(4) . .
N50 N49 Cu25 121.7(4) . .
C239 C238 C243 120.0 . .
C239 C238 S13 122.3(4) . .
C243 C238 S13 117.7(4) . .
C238 C239 C240 120.0 . .
C241 C240 C239 120.0 . .
C240 C241 C242 120.0 . .
C240 C241 S14 124.6(3) . .
C242 C241 S14 115.4(3) . .
C243 C242 C241 120.0 . .
C242 C243 C238 120.0 . .
C245 C244 C249 120.0 . .
C245 C244 S14 121.8(4) . .
C249 C244 S14 118.2(4) . .
C244 C245 C246 120.0 . .
C247 C246 C245 120.0 . .
C246 C247 C248 120.0 . .
C246 C247 S15 123.5(4) . .
C248 C247 S15 116.5(4) . .
C247 C248 C249 120.0 . .
C248 C249 C244 120.0 . .
N51 C251 C252 108.0 . .
N51 C251 C250 125.2(5) . .
C252 C251 C250 126.8(5) . .
C251 C252 C253 108.0 . .
C251 C252 S15 125.9(4) . .
C253 C252 S15 126.1(4) . .
N52 C253 C252 108.0 . .
N52 C253 C254 125.7(5) . .
C252 C253 C254 126.3(5) . .
C253 N52 N51 108.0 . .
C253 N52 Cu29 131.4(4) . .
N51 N52 Cu29 120.5(4) . .
C251 N51 N52 108.0 . .
C251 N51 Cu28 136.2(4) . .
N52 N51 Cu28 115.8(4) . .
C257 C256 N53 108.0 . .
C257 C256 C255 127.7(5) . .
N53 C256 C255 124.3(5) . .
C258 C257 C256 108.0 . .
C258 C257 C260 126.3(4) . .
C256 C257 C260 125.7(4) . .
N54 C258 C257 108.0 . .
N54 C258 C259 123.1(4) . .
C257 C258 C259 128.9(4) . .
C258 N54 N53 108.0 . .
C258 N54 Cu27 131.1(3) . .
N53 N54 Cu27 120.9(3) . .
N54 N53 C256 108.0 . .
N54 N53 Cu26 119.3(3) . .
C256 N53 Cu26 132.5(3) . .
C261 C260 C257 113.3(3) . .
C262 C261 C266 120.0 . .
C262 C261 C260 120.8(4) . .
C266 C261 C260 119.2(4) . .
C261 C262 C263 120.0 . .
C264 C263 C262 120.0 . .
C263 C264 C265 120.0 . .
C266 C265 C264 120.0 . .
C266 C265 C267 118.4(4) . .
C264 C265 C267 121.6(4) . .
C265 C266 C261 120.0 . .
C265 C267 C270 115.2(3) . .
N55 C269 C270 108.0 . .
N55 C269 C268 123.5(4) . .
C270 C269 C268 128.5(4) . .
C271 C270 C269 108.0 . .
C271 C270 C267 126.8(4) . .
C269 C270 C267 125.2(4) . .
N56 C271 C270 108.0 . .
N56 C271 C272 123.7(4) . .
C270 C271 C272 128.3(4) . .
C271 N56 N55 108.0 . .
C271 N56 Cu30 133.6(3) . .
N55 N56 Cu30 118.0(3) . .
C269 N55 N56 108.0 . .
C269 N55 Cu29 130.5(3) . .
N56 N55 Cu29 121.5(3) . .
C275 C274 N57 108.0 . .
C275 C274 C273 128.2(4) . .
N57 C274 C273 123.8(4) . .
C274 C275 C276 108.0 . .
C274 C275 C278 126.6(4) . .
C276 C275 C278 125.4(4) . .
C275 C276 N58 108.0 . .
C275 C276 C277 128.4(5) . .
N58 C276 C277 123.6(5) . .
N57 N58 C276 108.0 . .
N57 N58 Cu25 118.4(3) . .
C276 N58 Cu25 132.1(3) . .
N58 N57 C274 108.0 . .
N58 N57 Cu27 118.1(3) . .
C274 N57 Cu27 133.6(3) . .
C279 C278 C275 125.9(4) . .
C280 C279 C284 120.0 . .
C280 C279 C278 121.6(4) . .
C284 C279 C278 118.4(4) . .
C281 C280 C279 120.0 . .
C280 C281 C282 120.0 . .
C281 C282 C283 120.0 . .
C284 C283 C282 120.0 . .
C284 C283 C285 119.8(4) . .
C282 C283 C285 120.2(4) . .
C283 C284 C279 120.0 . .
C283 C285 C288 119.7(4) . .
C288 C287 N59 108.0 . .
C288 C287 C286 128.3(5) . .
N59 C287 C286 123.7(5) . .
C287 C288 C289 108.0 . .
C287 C288 C285 124.8(4) . .
C289 C288 C285 127.2(4) . .
N60 C289 C288 108.0 . .
N60 C289 C290 123.3(5) . .
C288 C289 C290 128.7(5) . .
C289 N60 N59 108.0 . .
C289 N60 Cu28 127.5(4) . .
N59 N60 Cu28 124.2(4) . .
C287 N59 N60 108.0 . .
C287 N59 Cu30 132.3(4) . .
N60 N59 Cu30 119.5(4) . .
N61 Cu31 N65 178.2(4) . 3
N63 Cu32 N62 175.8(4) . .
N64 Cu33 N66 178.9(4) . 3
N71 Cu34 N67 174.4(3) 3_656 .
N68 Cu35 N69 178.2(3) . .
N70 Cu36 N72 177.9(3) . 3_656
N77 Cu37 N73 178.9(4) 3_756 .
N75 Cu38 N74 176.1(4) . .
N78 Cu39 N76 178.0(4) 3_756 .
C293 S16 C296 101.5(5) . .
C299 S17 C299 107.1(6) . 3
C322 S18 C325 101.6(4) . .
C328 S19 C328 107.7(6) 3_656 .
C351 S20 C354 101.8(5) . .
C357 S21 C357 107.5(6) . 3_756
C292 N61 N62 107.2(8) . .
C292 N61 Cu31 133.3(8) . .
N62 N61 Cu31 119.2(6) . .
C294 N62 N61 108.8(8) . .
C294 N62 Cu32 132.6(8) . .
N61 N62 Cu32 118.0(5) . .
C303 N63 N64 106.7(8) . .
C303 N63 Cu32 134.2(7) . .
N64 N63 Cu32 119.0(7) . .
C305 N64 N63 107.3(8) . .
C305 N64 Cu33 132.8(6) . .
N63 N64 Cu33 119.6(6) . .
C316 N65 N66 109.8(8) . .
C316 N65 Cu31 132.2(7) . 3
N66 N65 Cu31 117.9(6) . 3
C318 N66 N65 107.3(8) . .
C318 N66 Cu33 132.1(7) . 3
N65 N66 Cu33 120.4(6) . 3
C321 N67 N68 108.2(7) . .
C321 N67 Cu34 132.2(6) . .
N68 N67 Cu34 119.1(5) . .
C323 N68 N67 109.1(6) . .
C323 N68 Cu35 132.6(6) . .
N67 N68 Cu35 118.2(5) . .
C332 N69 N70 109.2(7) . .
C332 N69 Cu35 131.8(6) . .
N70 N69 Cu35 118.7(5) . .
C334 N70 N69 107.8(7) . .
C334 N70 Cu36 131.8(7) . .
N69 N70 Cu36 120.4(5) . .
C345 N71 N72 108.1(7) . .
C345 N71 Cu34 132.1(6) . 3_656
N72 N71 Cu34 119.8(5) . 3_656
C347 N72 N71 107.1(7) . .
C347 N72 Cu36 134.1(6) . 3_656
N71 N72 Cu36 118.6(5) . 3_656
C350 N73 N74 110.0(8) . .
C350 N73 Cu37 131.7(8) . .
N74 N73 Cu37 118.1(5) . .
C352 N74 N73 106.7(8) . .
C352 N74 Cu38 133.5(8) . .
N73 N74 Cu38 119.5(5) . .
C361 N75 N76 106.8(7) . .
C361 N75 Cu38 133.0(6) . .
N76 N75 Cu38 120.1(6) . .
C363 N76 N75 108.0(8) . .
C363 N76 Cu39 132.9(6) . .
N75 N76 Cu39 118.9(6) . .
C374 N77 N78 109.1(8) . .
C374 N77 Cu37 130.9(8) . 3_756
N78 N77 Cu37 120.0(6) . 3_756
C376 N78 N77 107.6(9) . .
C376 N78 Cu39 133.6(8) . 3_756
N77 N78 Cu39 118.9(6) . 3_756
C293 C292 N61 110.6(10) . .
C293 C292 C291 128.6(10) . .
N61 C292 C291 120.7(10) . .
C292 C293 C294 106.1(9) . .
C292 C293 S16 128.0(10) . .
C294 C293 S16 126.0(9) . .
N62 C294 C293 107.3(9) . .
N62 C294 C295 121.3(11) . .
C293 C294 C295 131.1(11) . .
C297 C296 C301 117.7(10) . .
C297 C296 S16 123.8(8) . .
C301 C296 S16 118.2(8) . .
C298 C297 C296 120.9(10) . .
C297 C298 C299 120.5(10) . .
C300 C299 C298 116.7(10) . .
C300 C299 S17 116.7(7) . .
C298 C299 S17 125.9(8) . .
C301 C300 C299 123.5(9) . .
C300 C301 C296 120.2(9) . .
N63 C303 C304 110.7(9) . .
N63 C303 C302 119.2(9) . .
C304 C303 C302 130.0(10) . .
C303 C304 C305 105.9(9) . .
C303 C304 C307 125.4(9) . .
C305 C304 C307 128.6(8) . .
N64 C305 C304 109.3(8) . .
N64 C305 C306 120.0(9) . .
C304 C305 C306 130.6(9) . .
C308 C307 C304 112.7(7) . .
C309 C308 C313 119.0(11) . .
C309 C308 C307 121.5(10) . .
C313 C308 C307 119.5(10) . .
C310 C309 C308 119.6(11) . .
C311 C310 C309 123.3(12) . .
C310 C311 C312 118.0(12) . .
C313 C312 C311 120.0(10) . .
C313 C312 C314 118.6(11) . .
C311 C312 C314 121.4(11) . .
C312 C313 C308 120.0(11) . .
C312 C314 C317 115.4(8) . .
N65 C316 C317 108.3(10) . .
N65 C316 C315 121.3(10) . .
C317 C316 C315 130.5(10) . .
C316 C317 C318 106.0(9) . .
C316 C317 C314 124.9(11) . .
C318 C317 C314 129.1(10) . .
N66 C318 C317 108.5(9) . .
N66 C318 C319 120.8(10) . .
C317 C318 C319 130.6(9) . .
N67 C321 C322 108.4(8) . .
N67 C321 C320 120.4(9) . .
C322 C321 C320 131.0(8) . .
C323 C322 C321 105.1(7) . .
C323 C322 S18 127.8(7) . .
C321 C322 S18 127.1(7) . .
N68 C323 C322 109.2(7) . .
N68 C323 C324 124.1(8) . .
C322 C323 C324 126.6(8) . .
C330 C325 C326 116.9(8) . .
C330 C325 S18 125.2(6) . .
C326 C325 S18 117.9(7) . .
C327 C326 C325 120.9(8) . .
C326 C327 C328 121.4(8) . .
C329 C328 C327 116.7(9) . .
C329 C328 S19 127.8(8) . .
C327 C328 S19 115.3(6) . .
C330 C329 C328 123.0(8) . .
C329 C330 C325 120.9(8) . .
N69 C332 C333 107.9(8) . .
N69 C332 C331 121.5(8) . .
C333 C332 C331 130.6(8) . .
C334 C333 C332 106.8(8) . .
C334 C333 C336 129.2(8) . .
C332 C333 C336 124.0(9) . .
N70 C334 C333 108.3(7) . .
N70 C334 C335 121.7(9) . .
C333 C334 C335 130.0(8) . .
C337 C336 C333 115.0(8) . .
C342 C337 C338 119.9(9) . .
C342 C337 C336 118.4(9) . .
C338 C337 C336 121.6(10) . .
C339 C338 C337 118.4(10) . .
C338 C339 C340 121.1(10) . .
C339 C340 C341 121.5(9) . .
C340 C341 C342 116.5(10) . .
C340 C341 C343 121.4(8) . .
C342 C341 C343 122.0(8) . .
C337 C342 C341 122.5(9) . .
C341 C343 C346 112.7(7) . .
N71 C345 C346 109.2(7) . .
N71 C345 C344 120.7(7) . .
C346 C345 C344 130.1(8) . .
C347 C346 C345 104.4(8) . .
C347 C346 C343 130.9(8) . .
C345 C346 C343 124.6(8) . .
N72 C347 C346 111.1(7) . .
N72 C347 C348 119.4(8) . .
C346 C347 C348 129.4(9) . .
N73 C350 C351 108.6(10) . .
N73 C350 C349 122.5(10) . .
C351 C350 C349 128.9(11) . .
C350 C351 C352 105.9(9) . .
C350 C351 S20 127.2(10) . .
C352 C351 S20 126.9(9) . .
N74 C352 C351 108.8(10) . .
N74 C352 C353 121.0(12) . .
C351 C352 C353 130.0(10) . .
C355 C354 C359 118.2(10) . .
C355 C354 S20 123.9(9) . .
C359 C354 S20 117.8(8) . .
C356 C355 C354 120.6(10) . .
C355 C356 C357 120.8(10) . .
C358 C357 C356 117.1(10) . .
C358 C357 S21 116.7(7) . .
C356 C357 S21 125.2(8) . .
C359 C358 C357 122.1(9) . .
C358 C359 C354 120.7(10) . .
N75 C361 C362 110.1(8) . .
N75 C361 C360 120.6(9) . .
C362 C361 C360 129.2(10) . .
C361 C362 C363 106.4(9) . .
C361 C362 C365 126.0(9) . .
C363 C362 C365 127.4(9) . .
N76 C363 C362 108.6(8) . .
N76 C363 C364 119.9(9) . .
C362 C363 C364 131.5(9) . .
C366 C365 C362 112.8(8) . .
C371 C366 C367 117.7(11) . .
C371 C366 C365 120.3(10) . .
C367 C366 C365 121.9(9) . .
C368 C367 C366 120.6(10) . .
C369 C368 C367 120.3(11) . .
C368 C369 C370 121.4(12) . .
C371 C370 C369 118.9(10) . .
C371 C370 C372 118.2(10) . .
C369 C370 C372 122.8(11) . .
C366 C371 C370 121.0(11) . .
C370 C372 C375 115.7(8) . .
N77 C374 C375 107.9(10) . .
N77 C374 C373 121.7(10) . .
C375 C374 C373 130.4(10) . .
C376 C375 C374 105.2(9) . .
C376 C375 C372 129.7(10) . .
C374 C375 C372 125.1(10) . .
N78 C376 C375 110.2(9) . .
N78 C376 C377 119.4(11) . .
C375 C376 C377 130.3(9) . .

loop_
_geom_bond_atom_site_label_1
_geom_bond_atom_site_label_2
_geom_bond_distance
_geom_bond_site_symmetry_2
Cu1 N1 1.825(9) .
Cu1 N10 1.905(9) .
Cu2 N5 1.689(12) .
Cu2 N2 1.851(13) .
Cu3 N9 1.83(3) .
Cu3 N6 1.97(3) .
Cu4 N12 1.792(8) .
Cu4 N3 1.826(9) .
Cu5 N4 1.850(9) .
Cu5 N7 1.860(9) .
Cu6 N11 1.858(18) .
Cu6 N8 1.975(18) .
S1 C6 1.782(9) .
S1 C3 1.789(10) .
S2 C9 1.775(14) .
S2 C12 1.868(16) .
S3 C15 1.780(10) .
S3 C20 1.838(10) .
C1 C2 1.501(6) .
C2 C3 1.3500 .
C2 N1 1.3500 .
C3 C4 1.3500 .
C4 N2 1.3500 .
C4 C5 1.504(6) .
N2 N1 1.3500 .
C6 C11 1.3900 .
C6 C7 1.3900 .
C7 C8 1.3900 .
C8 C9 1.3900 .
C9 C10 1.3900 .
C10 C11 1.3900 .
C12 C13 1.3900 .
C12 C17 1.3900 .
C13 C14 1.3900 .
C14 C15 1.3900 .
C15 C16 1.3900 .
C16 C17 1.3900 .
C18 C19 1.495(6) .
C19 N3 1.3500 .
C19 C20 1.3500 .
C20 C21 1.3500 .
C21 N4 1.3500 .
C21 C22 1.499(6) .
N4 N3 1.3500 .
C23 C24 1.501(6) .
C24 C25 1.3500 .
C24 N5 1.3500 .
C25 C26 1.3500 .
C25 C28 1.505(6) .
C26 N6 1.3500 .
C26 C27 1.503(6) .
N6 N5 1.3500 .
C28 C29 1.501(6) .
C29 C30 1.3900 .
C29 C34 1.3900 .
C30 C31 1.3900 .
C31 C32 1.3900 .
C32 C33 1.3900 .
C33 C34 1.3900 .
C33 C35 1.498(6) .
C35 C38 1.509(6) .
C36 C37 1.496(6) .
C37 C38 1.3500 .
C37 N7 1.3500 .
C38 C39 1.3500 .
C39 N8 1.3500 .
C39 C40 1.497(6) .
N8 N7 1.3500 .
C41 C42 1.498(6) .
C42 N9 1.3500 .
C42 C43 1.3500 .
C43 C44 1.3500 .
C43 C46 1.505(6) .
C44 N10 1.3500 .
C44 C45 1.503(6) .
N10 N9 1.3500 .
C46 C47 1.494(6) .
C47 C48 1.3900 .
C47 C52 1.3900 .
C48 C49 1.3900 .
C49 C50 1.3900 .
C50 C51 1.3900 .
C51 C52 1.3900 .
C51 C53 1.497(6) .
C53 C56 1.502(6) .
C54 C55 1.502(6) .
C55 C56 1.3500 .
C55 N11 1.3500 .
C56 C57 1.3500 .
C57 N12 1.3500 .
C57 C58 1.501(6) .
N12 N11 1.3500 .
Cu7 N13 1.796(9) .
Cu7 N22 1.842(8) .
Cu8 N14 1.817(12) .
Cu8 N17 1.986(11) .
Cu9 N18 1.80(3) .
Cu9 N21 1.87(3) .
Cu10 N24 1.778(8) .
Cu10 N15 1.881(9) .
Cu11 N16 1.821(9) .
Cu11 N19 1.933(9) .
Cu12 N20 1.787(19) .
Cu12 N23 1.837(18) .
S4 C64 1.779(9) .
S4 C61 1.859(10) .
S5 C70 1.686(18) .
S5 C67 1.757(14) .
S6 C73 1.793(10) .
S6 C78 1.794(10) .
C59 C60 1.501(6) .
C60 C61 1.3500 .
C60 N13 1.3500 .
C61 C62 1.3500 .
C62 N14 1.3500 .
C62 C63 1.500(6) .
N14 N13 1.3500 .
C64 C65 1.3900 .
C64 C69 1.3900 .
C65 C66 1.3900 .
C66 C67 1.3900 .
C67 C68 1.3900 .
C68 C69 1.3900 .
C70 C71 1.3900 .
C70 C75 1.3900 .
C71 C72 1.3900 .
C72 C73 1.3900 .
C73 C74 1.3900 .
C74 C75 1.3900 .
C76 C77 1.498(6) .
C77 N15 1.3500 .
C77 C78 1.3500 .
C78 C79 1.3500 .
C79 N16 1.3500 .
C79 C80 1.502(6) .
N16 N15 1.3500 .
C81 C82 1.501(6) .
C82 C83 1.3500 .
C82 N17 1.3500 .
C83 C84 1.3500 .
C83 C86 1.505(6) .
C84 N18 1.3500 .
C84 C85 1.500(6) .
N18 N17 1.3500 .
C86 C87 1.498(6) .
C87 C88 1.3900 .
C87 C92 1.3900 .
C88 C89 1.3900 .
C89 C90 1.3900 .
C90 C91 1.3900 .
C91 C92 1.3900 .
C91 C93 1.502(6) .
C93 C96 1.515(6) .
C94 C95 1.500(6) .
C95 C96 1.3500 .
C95 N19 1.3500 .
C96 C97 1.3500 .
C97 N20 1.3500 .
C97 C98 1.497(6) .
N20 N19 1.3500 .
C99 C100 1.503(6) .
C100 N21 1.3500 .
C100 C101 1.3500 .
C101 C102 1.3500 .
C101 C104 1.511(6) .
C102 N22 1.3500 .
C102 C103 1.499(6) .
N22 N21 1.3500 .
C104 C105 1.499(6) .
C105 C106 1.3900 .
C105 C110 1.3900 .
C106 C107 1.3900 .
C107 C108 1.3900 .
C108 C109 1.3900 .
C109 C110 1.3900 .
C109 C111 1.495(6) .
C111 C114 1.503(6) .
C112 C113 1.498(6) .
C113 C114 1.3500 .
C113 N23 1.3500 .
C114 C115 1.3500 .
C115 N24 1.3500 .
C115 C116 1.498(6) .
N24 N23 1.3500 .
Cu13 N25 1.829(8) .
Cu13 N34 1.889(7) .
Cu14 N26 1.846(11) .
Cu14 N29 1.855(11) .
Cu15 N33 1.675(12) .
Cu15 N30 2.028(11) .
Cu16 N36 1.816(7) .
Cu16 N27 1.871(8) .
Cu17 N28 1.833(8) .
Cu17 N31 1.862(7) .
Cu18 N35 1.820(8) .
Cu18 N32 1.939(9) .
S7 C122 1.769(9) .
S7 C119 1.776(8) .
S8 C128 1.804(18) .
S8 C125 1.862(14) .
S9 C131 1.771(9) .
S9 C136 1.829(8) .
C117 C118 1.500(6) .
C118 C119 1.3500 .
C118 N25 1.3500 .
C119 C120 1.3500 .
C120 N26 1.3500 .
C120 C121 1.492(6) .
N26 N25 1.3500 .
C122 C123 1.3900 .
C122 C127 1.3900 .
C123 C124 1.3900 .
C124 C125 1.3900 .
C125 C126 1.3900 .
C126 C127 1.3900 .
C128 C129 1.3900 .
C128 C133 1.3900 .
C129 C130 1.3900 .
C130 C131 1.3900 .
C131 C132 1.3900 .
C132 C133 1.3900 .
C134 C135 1.503(6) .
C135 N27 1.3500 .
C135 C136 1.3500 .
C136 C137 1.3500 .
C137 N28 1.3500 .
C137 C138 1.501(6) .
N28 N27 1.3500 .
C139 C140 1.494(6) .
C140 C141 1.3500 .
C140 N29 1.3500 .
C141 C142 1.3500 .
C141 C144 1.524(6) .
C142 N30 1.3500 .
C142 C143 1.497(6) .
N30 N29 1.3500 .
C144 C145 1.510(6) .
C145 C146 1.3900 .
C145 C150 1.3900 .
C146 C147 1.3900 .
C147 C148 1.3900 .
C148 C149 1.3900 .
C149 C150 1.3900 .
C149 C151 1.502(6) .
C151 C154 1.511(6) .
C152 C153 1.502(6) .
C153 N31 1.3500 .
C153 C154 1.3500 .
C154 C155 1.3500 .
C155 N32 1.3500 .
C155 C156 1.505(6) .
N32 N31 1.3500 .
C157 C158 1.500(6) .
C158 C159 1.3500 .
C158 N33 1.3500 .
C159 C160 1.3500 .
C159 C162 1.503(6) .
C160 N34 1.3500 .
C160 C161 1.496(6) .
N34 N33 1.3500 .
C162 C163 1.507(6) .
C163 C164 1.3900 .
C163 C168 1.3900 .
C164 C165 1.3900 .
C165 C166 1.3900 .
C166 C167 1.3900 .
C167 C168 1.3900 .
C167 C169 1.502(6) .
C169 C172 1.502(6) .
C170 C171 1.502(6) .
C171 N35 1.3500 .
C171 C172 1.3500 .
C172 C173 1.3500 .
C173 N36 1.3500 .
C173 C174 1.498(6) .
N36 N35 1.3500 .
Cu19 N37 1.810(8) .
Cu19 N46 1.853(7) .
Cu20 N38 1.846(10) .
Cu20 N43 1.886(10) .
Cu20 Cu21 3.042(17) .
Cu21 N44 1.705(11) .
Cu21 N45 2.068(10) .
Cu22 N48 1.817(7) .
Cu22 N39 1.891(8) .
Cu22 Cu23 2.592(4) 13_666
Cu23 N40 1.821(7) .
Cu23 N41 1.836(7) .
Cu23 Cu22 2.592(4) 13_666
Cu24 N42 1.813(9) .
Cu24 N47 1.898(8) .
S10 C180 1.788(9) .
S10 C177 1.838(9) .
S11 C183 1.708(13) .
S11 C186 1.747(19) .
S12 C189 1.782(9) .
S12 C194 1.801(8) .
C175 C176 1.504(6) .
C176 N37 1.3500 .
C176 C177 1.3500 .
C177 C178 1.3500 .
C178 N38 1.3500 .
C178 C179 1.497(6) .
N38 N37 1.3500 .
C180 C181 1.3900 .
C180 C185 1.3900 .
C181 C182 1.3900 .
C182 C183 1.3900 .
C183 C184 1.3900 .
C184 C185 1.3900 .
C186 C187 1.3900 .
C186 C191 1.3900 .
C187 C188 1.3900 .
C188 C189 1.3900 .
C189 C190 1.3900 .
C190 C191 1.3900 .
C192 C193 1.495(6) .
C193 N39 1.3500 .
C193 C194 1.3500 .
C194 C195 1.3500 .
C195 N40 1.3500 .
C195 C196 1.502(6) .
N40 N39 1.3500 .
C197 C198 1.505(6) .
C198 N41 1.3500 .
C198 C199 1.3500 .
C199 C200 1.3500 .
C199 C202 1.507(6) .
C200 N42 1.3500 .
C200 C201 1.499(6) .
N42 N41 1.3500 .
C202 C203 1.504(6) .
C203 C204 1.3900 .
C203 C208 1.3900 .
C204 C205 1.3900 .
C205 C206 1.3900 .
C206 C207 1.3900 .
C207 C208 1.3900 .
C207 C209 1.503(6) .
C209 C212 1.505(6) .
C210 C211 1.493(6) .
C211 N43 1.3500 .
C211 C212 1.3500 .
C212 C213 1.3500 .
C213 N44 1.3500 .
C213 C214 1.499(6) .
N44 N43 1.3500 .
C215 C216 1.496(6) .
C216 C217 1.3500 .
C216 N45 1.3500 .
C217 C218 1.3500 .
C217 C220 1.513(6) .
C218 N46 1.3500 .
C218 C219 1.496(6) .
N46 N45 1.3500 .
C220 C221 1.508(6) .
C221 C222 1.3900 .
C221 C226 1.3900 .
C222 C223 1.3900 .
C223 C224 1.3900 .
C224 C225 1.3900 .
C225 C226 1.3900 .
C225 C227 1.488(6) .
C227 C230 1.503(6) .
C228 C229 1.501(6) .
C229 N47 1.3500 .
C229 C230 1.3500 .
C230 C231 1.3500 .
C231 N48 1.3500 .
C231 C232 1.499(6) .
N48 N47 1.3500 .
Cu25 N58 1.819(4) .
Cu25 N49 1.830(5) .
Cu26 N53 1.865(5) .
Cu26 N50 1.893(6) .
Cu27 N57 1.861(4) .
Cu27 N54 1.867(4) .
Cu28 N60 1.844(6) .
Cu28 N51 1.867(6) .
Cu29 N52 1.823(5) .
Cu29 N55 1.831(4) .
Cu30 N59 1.836(5) .
Cu30 N56 1.880(4) .
S13 C238 1.783(5) .
S13 C235 1.815(6) .
S14 C244 1.741(5) .
S14 C241 1.751(5) .
S15 C247 1.790(5) .
S15 C252 1.825(6) .
C233 C234 1.504(6) .
C234 C235 1.3500 .
C234 N49 1.3500 .
C235 C236 1.3500 .
C236 N50 1.3500 .
C236 C237 1.503(6) .
N50 N49 1.3500 .
C238 C239 1.3900 .
C238 C243 1.3900 .
C239 C240 1.3900 .
C240 C241 1.3900 .
C241 C242 1.3900 .
C242 C243 1.3900 .
C244 C245 1.3900 .
C244 C249 1.3900 .
C245 C246 1.3900 .
C246 C247 1.3900 .
C247 C248 1.3900 .
C248 C249 1.3900 .
C250 C251 1.492(6) .
C251 N51 1.3500 .
C251 C252 1.3500 .
C252 C253 1.3500 .
C253 N52 1.3500 .
C253 C254 1.504(6) .
N52 N51 1.3500 .
C255 C256 1.496(6) .
C256 C257 1.3500 .
C256 N53 1.3500 .
C257 C258 1.3500 .
C257 C260 1.517(5) .
C258 N54 1.3500 .
C258 C259 1.501(6) .
N54 N53 1.3500 .
C260 C261 1.504(5) .
C261 C262 1.3900 .
C261 C266 1.3900 .
C262 C263 1.3900 .
C263 C264 1.3900 .
C264 C265 1.3900 .
C265 C266 1.3900 .
C265 C267 1.505(5) .
C267 C270 1.512(5) .
C268 C269 1.495(6) .
C269 N55 1.3500 .
C269 C270 1.3500 .
C270 C271 1.3500 .
C271 N56 1.3500 .
C271 C272 1.493(6) .
N56 N55 1.3500 .
C273 C274 1.503(6) .
C274 C275 1.3500 .
C274 N57 1.3500 .
C275 C276 1.3500 .
C275 C278 1.501(5) .
C276 N58 1.3500 .
C276 C277 1.500(5) .
N58 N57 1.3500 .
C278 C279 1.484(5) .
C279 C280 1.3900 .
C279 C284 1.3900 .
C280 C281 1.3900 .
C281 C282 1.3900 .
C282 C283 1.3900 .
C283 C284 1.3900 .
C283 C285 1.495(5) .
C285 C288 1.498(5) .
C286 C287 1.507(6) .
C287 C288 1.3500 .
C287 N59 1.3500 .
C288 C289 1.3500 .
C289 N60 1.3500 .
C289 C290 1.502(6) .
N60 N59 1.3500 .
Cu31 N61 1.855(7) .
Cu31 N65 1.864(7) 3
Cu32 N63 1.821(8) .
Cu32 N62 1.838(8) .
Cu33 N64 1.844(8) .
Cu33 N66 1.847(8) 3
Cu34 N71 1.846(7) 3_656
Cu34 N67 1.851(7) .
Cu35 N68 1.851(6) .
Cu35 N69 1.856(6) .
Cu36 N70 1.855(8) .
Cu36 N72 1.862(7) 3_656
Cu37 N77 1.850(7) 3_756
Cu37 N73 1.878(7) .
Cu38 N75 1.822(8) .
Cu38 N74 1.828(8) .
Cu39 N78 1.849(8) 3_756
Cu39 N76 1.863(8) .
S16 C293 1.734(10) .
S16 C296 1.780(11) .
S17 C299 1.776(10) .
S17 C299 1.776(10) 3
S18 C322 1.734(8) .
S18 C325 1.785(9) .
S19 C328 1.760(9) 3_656
S19 C328 1.760(9) .
S20 C351 1.730(10) .
S20 C354 1.776(12) .
S21 C357 1.763(10) .
S21 C357 1.763(10) 3_756
N61 C292 1.364(11) .
N61 N62 1.385(11) .
N62 C294 1.355(11) .
N63 C303 1.357(12) .
N63 N64 1.419(9) .
N64 C305 1.353(11) .
N65 C316 1.323(12) .
N65 N66 1.381(10) .
N65 Cu31 1.864(7) 3
N66 C318 1.348(11) .
N66 Cu33 1.847(8) 3
N67 C321 1.345(10) .
N67 N68 1.382(9) .
N68 C323 1.338(9) .
N69 C332 1.345(11) .
N69 N70 1.393(9) .
N70 C334 1.357(10) .
N71 C345 1.354(11) .
N71 N72 1.392(8) .
N71 Cu34 1.846(7) 3_656
N72 C347 1.336(11) .
N72 Cu36 1.862(7) 3_656
N73 C350 1.342(11) .
N73 N74 1.384(11) .
N74 C352 1.368(11) .
N75 C361 1.355(12) .
N75 N76 1.399(9) .
N76 C363 1.353(11) .
N77 C374 1.336(13) .
N77 N78 1.384(11) .
N77 Cu37 1.850(7) 3_756
N78 C376 1.335(11) .
N78 Cu39 1.848(8) 3_756
C291 C292 1.489(15) .
C292 C293 1.347(14) .
C293 C294 1.438(15) .
C294 C295 1.538(17) .
C296 C297 1.402(13) .
C296 C301 1.412(13) .
C297 C298 1.381(14) .
C298 C299 1.413(13) .
C299 C300 1.392(13) .
C300 C301 1.338(13) .
C302 C303 1.487(12) .
C303 C304 1.366(12) .
C304 C305 1.404(13) .
C304 C307 1.528(13) .
C305 C306 1.479(11) .
C307 C308 1.507(14) .
C308 C309 1.396(14) .
C308 C313 1.399(13) .
C309 C310 1.365(16) .
C310 C311 1.349(15) .
C311 C312 1.420(15) .
C312 C313 1.388(15) .
C312 C314 1.514(13) .
C314 C317 1.527(13) .
C315 C316 1.475(14) .
C316 C317 1.396(14) .
C317 C318 1.398(15) .
C318 C319 1.475(13) .
C320 C321 1.528(14) .
C321 C322 1.428(12) .
C322 C323 1.392(11) .
C323 C324 1.471(12) .
C325 C330 1.407(11) .
C325 C326 1.409(11) .
C326 C327 1.359(12) .
C327 C328 1.418(12) .
C328 C329 1.369(11) .
C329 C330 1.355(11) .
C331 C332 1.475(12) .
C332 C333 1.405(11) .
C333 C334 1.399(13) .
C333 C336 1.538(11) .
C334 C335 1.470(11) .
C336 C337 1.484(12) .
C337 C342 1.368(13) .
C337 C338 1.427(13) .
C338 C339 1.370(14) .
C339 C340 1.391(15) .
C340 C341 1.403(13) .
C341 C342 1.404(12) .
C341 C343 1.493(13) .
C343 C346 1.506(12) .
C344 C345 1.490(11) .
C345 C346 1.401(11) .
C346 C347 1.389(12) .
C347 C348 1.516(10) .
C349 C350 1.456(15) .
C350 C351 1.391(14) .
C351 C352 1.410(16) .
C352 C353 1.524(19) .
C354 C355 1.407(14) .
C354 C359 1.408(13) .
C355 C356 1.378(14) .
C356 C357 1.421(12) .
C357 C358 1.401(13) .
C358 C359 1.358(14) .
C360 C361 1.487(12) .
C361 C362 1.365(13) .
C362 C363 1.393(13) .
C362 C365 1.523(13) .
C363 C364 1.504(12) .
C365 C366 1.512(14) .
C366 C371 1.382(13) .
C366 C367 1.433(14) .
C367 C368 1.390(15) .
C368 C369 1.331(15) .
C369 C370 1.413(15) .
C370 C371 1.395(15) .
C370 C372 1.498(13) .
C372 C375 1.538(12) .
C373 C374 1.509(15) .
C374 C375 1.422(14) .
C375 C376 1.379(15) .
C376 C377 1.509(14) .

loop_
_platon_squeeze_void_nr
_platon_squeeze_void_average_x
_platon_squeeze_void_average_y
_platon_squeeze_void_average_z
_platon_squeeze_void_volume
_platon_squeeze_void_count_electrons
_platon_squeeze_void_content
11 0.500 0.083 0.250 161 29 ' '
12 0.500 0.417 0.250 160 29 ' '
13 0.000 0.583 0.250 161 29 ' '
14 0.000 0.917 0.250 160 29 ' '
15 1.000 0.250 0.250 149 29 ' '
16 0.500 0.750 0.250 149 29 ' '
67 1.000 0.083 0.750 161 29 ' '
68 0.000 0.417 0.750 160 29 ' '
69 0.500 0.583 0.750 161 29 ' '
70 0.500 0.917 0.750 160 29 ' '
71 0.500 0.250 0.750 149 29 ' '
72 0.000 0.750 0.750 149 29 ' '
